data_7126283
loop_
_publ_author_name
'Lemon, Christopher M.'
'Maher, Andrew G.'
'Mazzotti, Anthony R.'
'Powers, David C.'
'Gonzalez, Miguel I.'
'Nocera, Daniel G.'

_publ_section_title
;
 Multielectron C-H photoactivation with an Sb(v) oxo corrole.
;
_journal_issue 39
_journal_name_full 'Chemical communications (Cambridge, England)'
_journal_page_first 5247
_journal_page_last 5250
_journal_paper_doi 10.1039/c9cc09892e
_journal_volume 56
_journal_year 2020
_chemical_formula_moiety 'C78 H30 F20 N8 O6 Sb2, 4(C7 H8)'
_chemical_formula_sum 'C106 H62 F20 N8 O6 Sb2'
_chemical_formula_weight 2167.13
_space_group_crystal_system monoclinic
_space_group_IT_number 14
_space_group_name_Hall '-P 2ybc'
_space_group_name_H-M_alt 'P 1 21/c 1'
_atom_sites_solution_hydrogens geom
_atom_sites_solution_primary dual
_atom_sites_solution_secondary difmap
_audit_creation_date 2020-02-13
_audit_creation_method
;
Olex2 1.3
(compiled 2019.11.21 svn.r41b79517 for OlexSys, GUI svn.r6003)
;
_audit_update_record
;
2020-03-09 deposited with the CCDC.	2020-03-23 downloaded from the CCDC.
;
_cell_angle_alpha 90
_cell_angle_beta 100.277(2)
_cell_angle_gamma 90
_cell_formula_units_Z 4
_cell_length_a 14.7806(17)
_cell_length_b 19.611(2)
_cell_length_c 32.180(4)
_cell_measurement_reflns_used 3107
_cell_measurement_temperature 99.98
_cell_measurement_theta_max 18.414
_cell_measurement_theta_min 2.443
_cell_volume 9178.1(18)
_computing_cell_refinement 'SAINT V8.38A (?, 2016)'
_computing_data_collection 'Bruker APEX3'
_computing_data_reduction 'SAINT V8.38A (?, 2016)'
_computing_molecular_graphics 'Olex2 1.3 (Dolomanov et al., 2009)'
_computing_publication_material 'Olex2 1.3 (Dolomanov et al., 2009)'
_computing_structure_refinement 'SHELXL 2018/3 (Sheldrick, 2015)'
_computing_structure_solution 'SHELXT 2018/2 (Sheldrick, 2018)'
_diffrn_ambient_temperature 99.98
_diffrn_measured_fraction_theta_full 0.999
_diffrn_measured_fraction_theta_max 0.999
_diffrn_measurement_device_type 'Bruker APEX-II CCD'
_diffrn_measurement_method '\f and \w scans'
_diffrn_radiation_type MoK\a
_diffrn_radiation_wavelength 0.71073
_diffrn_reflns_av_R_equivalents 0.1222
_diffrn_reflns_av_unetI/netI 0.0786
_diffrn_reflns_Laue_measured_fraction_full 0.999
_diffrn_reflns_Laue_measured_fraction_max 0.999
_diffrn_reflns_limit_h_max 13
_diffrn_reflns_limit_h_min -13
_diffrn_reflns_limit_k_max 17
_diffrn_reflns_limit_k_min -17
_diffrn_reflns_limit_l_max 28
_diffrn_reflns_limit_l_min -28
_diffrn_reflns_number 38130
_diffrn_reflns_point_group_measured_fraction_full 0.999
_diffrn_reflns_point_group_measured_fraction_max 0.999
_diffrn_reflns_theta_full 18.507
_diffrn_reflns_theta_max 18.507
_diffrn_reflns_theta_min 1.221
_diffrn_source 'fine-focus sealed tube'
_diffrn_source_current 30.0
_diffrn_source_power 1.5
_diffrn_source_voltage 50.0
_diffrn_standards_number 0
_exptl_absorpt_coefficient_mu 0.692
_exptl_absorpt_correction_T_max 0.966
_exptl_absorpt_correction_T_min 0.812
_exptl_absorpt_correction_type multi-scan
_exptl_absorpt_process_details
;
SADABS-2016/2 (Bruker,2016) was used for absorption correction.
wR2(int) was 0.0807 before and 0.0659 after correction.
The Ratio of minimum to maximum transmission is 0.8407.
The \l/2 correction factor is Not present.
;
_exptl_crystal_colour 'dark red'
_exptl_crystal_density_diffrn 1.568
_exptl_crystal_density_method 'not measured'
_exptl_crystal_description plate
_exptl_crystal_F_000 4336
_exptl_crystal_size_max 0.1
_exptl_crystal_size_mid 0.1
_exptl_crystal_size_min 0.05
_refine_diff_density_max 4.066
_refine_diff_density_min -0.688
_refine_diff_density_rms 0.148
_refine_ls_extinction_method none
_refine_ls_goodness_of_fit_ref 1.023
_refine_ls_hydrogen_treatment constr
_refine_ls_matrix_type full
_refine_ls_number_parameters 1247
_refine_ls_number_reflns 6846
_refine_ls_number_restraints 1931
_refine_ls_restrained_S_all 0.896
_refine_ls_R_factor_all 0.1223
_refine_ls_R_factor_gt 0.0818
_refine_ls_shift/su_max 0.000
_refine_ls_shift/su_mean 0.000
_refine_ls_structure_factor_coef Fsqd
_refine_ls_weighting_details 'w=1/[\s^2^(Fo^2^)+(0.1409P)^2^+116.7862P] where P=(Fo^2^+2Fc^2^)/3'
_refine_ls_weighting_scheme calc
_refine_ls_wR_factor_gt 0.2031
_refine_ls_wR_factor_ref 0.2333
_reflns_Friedel_coverage 0.000
_reflns_number_gt 4599
_reflns_number_total 6846
_reflns_threshold_expression 'I > 2\s(I)'
_cod_data_source_file c9cc09892e2.cif
_cod_data_source_block dcp1428_sq
_cod_depositor_comments 'Adding full bibliography for 7126283.cif.'
_cod_original_cell_volume 9177.8(19)
_cod_database_code 7126283
_shelx_shelxl_version_number 2018/3
_shelx_space_group_comment
;
The symmetry employed for this shelxl refinement is uniquely defined
by the following loop, which should always be used as a source of
symmetry information in preference to the above space-group names.
They are only intended as comments.
;
_shelx_estimated_absorpt_t_max 0.966
_shelx_estimated_absorpt_t_min 0.934
_olex2_refinement_description
;
1. Fixed Uiso
 At 1.2 times of:
  All C(H) groups
 At 1.5 times of:
  All C(H,H,H) groups
2. Restrained distances
 C106-C100
 1.51 with sigma of 0.02
 C1B-C107
 1.51 with sigma of 0.02
 C99-C93
 1.51 with sigma of 0.02
 C105-C106 \\sim C101-C106
 with sigma of 0.02
3. Restrained planarity
 C103, C102, C101, C100, C105, C104, C106
 with sigma of 0.1
4. Uiso/Uaniso restraints and constraints
N8 \\sim N5 \\sim N6 \\sim N1 \\sim N2 \\sim N7 \\sim N4 \\sim N3 \\sim C43
\\sim C19 \\sim C58 \\sim C47 \\sim C4 \\sim C48 \\sim C54 \\sim C18 \\sim C57
\\sim C41 \\sim C55 \\sim C2 \\sim C40 \\sim C13 \\sim C7 \\sim C5 \\sim C15
\\sim C53 \\sim C44 \\sim C52 \\sim C10 \\sim C1 \\sim C49 \\sim C46 \\sim C14
\\sim C16 \\sim C50 \\sim C8 \\sim C45 \\sim C11 \\sim C51 \\sim C9 \\sim C12
\\sim C56 \\sim C42 \\sim C3 \\sim C6 \\sim C17: within 2A with sigma of 0.005
and sigma for terminal atoms of 0.01 within 2A
C82 \\sim C83 \\sim C79 \\sim C81 \\sim C85 \\sim C84 \\sim C80: within 2A with
sigma of 0.04 and sigma for terminal atoms of 0.08 within 2A
C72 \\sim O5 \\sim C71 \\sim O6 \\sim C69 \\sim C68 \\sim C67 \\sim C66 \\sim
C65 \\sim C70: within 2A with sigma of 0.01 and sigma for terminal atoms of
0.02 within 2A
O3 \\sim O4 \\sim C32 \\sim C29 \\sim C27 \\sim C28 \\sim C26 \\sim C30 \\sim
C31 \\sim C33: within 2A with sigma of 0.04 and sigma for terminal atoms of
0.08 within 2A
F5 \\sim F1 \\sim F4 \\sim F3 \\sim F2 \\sim C23 \\sim C24 \\sim C25 \\sim C21
\\sim C20 \\sim C22: within 2A with sigma of 0.04 and sigma for terminal atoms
of 0.08 within 2A
C96 \\sim C97 \\sim C98 \\sim C93 \\sim C94 \\sim C95 \\sim C99: within 2A with
sigma of 0.04 and sigma for terminal atoms of 0.08 within 2A
C91 \\sim C86 \\sim C87 \\sim C90 \\sim C92 \\sim C88 \\sim C89: within 2A with
sigma of 0.04 and sigma for terminal atoms of 0.08 within 2A
C106 \\sim C100 \\sim C105 \\sim C104 \\sim C103 \\sim C102 \\sim C101 \\sim
C107 \\sim C1A \\sim C1B \\sim C1C \\sim C1D \\sim C1E \\sim C1F: within 2A
with sigma of 0.04 and sigma for terminal atoms of 0.08 within 2A
Uanis(C44) = Uanis(C43)
Uanis(N6) = Uanis(N5) = Uanis(N8) = Uanis(N7)
Uanis(N3) = Uanis(N4) = Uanis(N1) = Uanis(N2)
5. Rigid body (RIGU) restrains
 N8, N5, N6, N1, N2, N7, N4, N3, C43, C19, C58, C47, C4, C48, C54, C18, C57,
 C41, C55, C2, C40, C13, C7, C5, C15, C53, C44, C52, C10, C1, C49, C46, C14,
 C16, C50, C8, C45, C11, C51, C9, C12, C56, C42, C3, C6, C17
 with sigma for 1-2 distances of 0.004 and sigma for 1-3 distances of 0.004
 C82, C83, C79, C81, C85, C84, C80
 with sigma for 1-2 distances of 0.004 and sigma for 1-3 distances of 0.004
 C72, O5, C71, O6, C69, C68, C67, C66, C65, C70
 with sigma for 1-2 distances of 0.004 and sigma for 1-3 distances of 0.004
 O3, O4, C32, C29, C27, C28, C26, C30, C31, C33
 with sigma for 1-2 distances of 0.004 and sigma for 1-3 distances of 0.004
 F5, F1, F4, F3, F2, C23, C24, C25, C21, C20, C22
 with sigma for 1-2 distances of 0.004 and sigma for 1-3 distances of 0.004
 F20, F16, F17, F19, F18, C74, C73, C75, C78, C76, C77
 with sigma for 1-2 distances of 0.004 and sigma for 1-3 distances of 0.004
 F6, F10, F9, F7, F8, C35, C37, C34, C39, C36, C38
 with sigma for 1-2 distances of 0.004 and sigma for 1-3 distances of 0.004
 F15, F11, F12, F14, F13, C59, C64, C63, C60, C62, C61
 with sigma for 1-2 distances of 0.004 and sigma for 1-3 distances of 0.004
 C96, C97, C98, C93, C94, C95, C99
 with sigma for 1-2 distances of 0.004 and sigma for 1-3 distances of 0.004
 C91, C86, C87, C90, C92, C88, C89
 with sigma for 1-2 distances of 0.004 and sigma for 1-3 distances of 0.004
 C102, C106, C100, C105, C101, C104, C103
 with sigma for 1-2 distances of 0.004 and sigma for 1-3 distances of 0.004
 C1F, C107, C1B, C1A, C1C, C1D, C1E
 with sigma for 1-2 distances of 0.004 and sigma for 1-3 distances of 0.004
6. Others
 Fixed Sof: C106(0.47) H10A(0.47) H10B(0.47) H10C(0.47) C100(0.47) C105(0.47)
 H105(0.47) C104(0.47) H104(0.47) C103(0.47) H103(0.47) C102(0.47) H102(0.47)
 C101(0.47) H101(0.47) C107(0.53) H10D(0.53) H10E(0.53) H10F(0.53) C1A(0.53)
 H1A(0.53) C1B(0.53) C1C(0.53) H1C(0.53) C1D(0.53) H1D(0.53) C1E(0.53)
 H1E(0.53) C1F(0.53) H1F(0.53)
7.a Aromatic/amide H refined with riding coordinates:
 C41(H41), C69(H69), C67(H67), C66(H66), C70(H70), C55(H55), C2(H2), C56(H56),
 C7(H7), C42(H42), C46(H46), C16(H16), C50(H50), C45(H45), C3(H3), C11(H11),
 C51(H51), C6(H6), C17(H17), C27(H27), C28(H28), C12(H12), C30(H30), C31(H31),
 C80(H80), C81(H81), C82(H82), C83(H83), C84(H84), C91(H91), C87(H87), C90(H90),
  C88(H88), C96(H96), C97(H97), C98(H98), C94(H94), C95(H95), C89(H89),
 C105(H105), C104(H104), C103(H103), C102(H102), C101(H101), C1A(H1A), C1C(H1C),
  C1D(H1D), C1E(H1E), C1F(H1F)
7.b Fitted hexagon refined as free rotating group:
 C69(C68,C67,C66,C65,C70), C79(C80,C81,C82,C83,C84), C96(C97,C98,C93,C94,C95),
 C100(C105,C104,C103,C102,C101), C1A(C1B,C1C,C1D,C1E,C1F)
7.c Idealised Me refined as rotating group:
 C33(H33A,H33B,H33C), C72(H72A,H72B,H72C), C85(H85A,H85B,H85C), C92(H92A,H92B,
 H92C), C99(H99A,H99B,H99C), C106(H10A,H10B,H10C), C107(H10D,H10E,H10F)
;
_platon_squeeze_void_probe_radius 1.20
_olex2_submission_special_instructions 'No special instructions were received'

loop_
_space_group_symop_operation_xyz
'x, y, z'
'-x, y+1/2, -z+1/2'
'-x, -y, -z'
'x, -y-1/2, z-1/2'

loop_
_atom_site_label
_atom_site_type_symbol
_atom_site_fract_x
_atom_site_fract_y
_atom_site_fract_z
_atom_site_U_iso_or_equiv
_atom_site_adp_type
_atom_site_occupancy
_atom_site_site_symmetry_order
_atom_site_calc_flag
_atom_site_refinement_flags_posn
_atom_site_refinement_flags_adp
_atom_site_refinement_flags_occupancy
_atom_site_disorder_assembly
_atom_site_disorder_group
Sb2 Sb 0.47375(7) 0.32625(6) 0.27910(3) 0.0174(5) Uani 1 1 d . . . . .
Sb1 Sb 0.45070(8) 0.18640(6) 0.31827(3) 0.0191(5) Uani 1 1 d . . . . .
F15 F 0.1281(6) 0.3138(5) 0.2728(3) 0.040(3) Uani 1 1 d . . . . .
F11 F 0.1657(7) 0.4591(5) 0.1602(3) 0.045(3) Uani 1 1 d . . . . .
F20 F 0.7715(7) 0.2965(5) 0.3928(3) 0.047(3) Uani 1 1 d . . . . .
F6 F 0.0849(7) 0.0688(5) 0.3158(3) 0.045(3) Uani 1 1 d . . . . .
F16 F 0.8430(6) 0.4336(5) 0.2836(3) 0.042(3) Uani 1 1 d . . . . .
F10 F 0.1452(7) 0.2115(5) 0.2064(3) 0.045(3) Uani 1 1 d . . . . .
F12 F -0.0153(7) 0.4572(6) 0.1327(4) 0.059(3) Uani 1 1 d . . . . .
O1 O 0.4160(7) 0.2374(5) 0.2642(3) 0.024(3) Uani 1 1 d . . . . .
F5 F 0.8110(8) 0.1925(6) 0.3301(4) 0.059(3) Uani 1 1 d . U . . .
O3 O 0.3219(9) 0.3382(6) 0.5906(4) 0.039(3) Uani 1 1 d . U . . .
N8 N 0.5906(9) 0.3272(6) 0.2537(4) 0.0190(12) Uani 1 1 d . U . . .
F17 F 1.0210(7) 0.4255(6) 0.3161(4) 0.065(3) Uani 1 1 d . . . . .
N5 N 0.5460(9) 0.4018(6) 0.3171(4) 0.0190(12) Uani 1 1 d . U . . .
O2 O 0.5090(8) 0.2759(6) 0.3317(3) 0.030(3) Uani 1 1 d . . . . .
F9 F -0.0329(8) 0.2069(7) 0.1715(4) 0.073(4) Uani 1 1 d . . . . .
F14 F -0.0521(7) 0.3136(6) 0.2462(4) 0.063(3) Uani 1 1 d . . . . .
F13 F -0.1273(7) 0.3853(7) 0.1758(4) 0.070(4) Uani 1 1 d . . . . .
N6 N 0.3779(9) 0.3931(6) 0.2930(4) 0.0190(12) Uani 1 1 d . U . . .
F7 F -0.0919(7) 0.0638(6) 0.2802(4) 0.069(4) Uani 1 1 d . . . . .
F1 F 0.7391(8) 0.0378(6) 0.4310(4) 0.063(3) Uani 1 1 d . U . . .
N1 N 0.3788(9) 0.1110(7) 0.2806(4) 0.0253(13) Uani 1 1 d . U . . .
N2 N 0.5461(9) 0.1186(7) 0.3039(4) 0.0253(13) Uani 1 1 d . U . . .
O6 O 0.5827(10) 0.0420(7) 0.0565(4) 0.056(4) Uani 1 1 d . U . . .
F19 F 0.9513(8) 0.2852(7) 0.4246(4) 0.078(4) Uani 1 1 d . . . . .
N7 N 0.4077(9) 0.3470(6) 0.2174(4) 0.0190(12) Uani 1 1 d . U . . .
N4 N 0.3336(9) 0.1887(7) 0.3437(4) 0.0253(13) Uani 1 1 d . U . . .
O4 O 0.3092(9) 0.4364(7) 0.5569(4) 0.051(4) Uani 1 1 d . U . . .
F18 F 1.0780(8) 0.3499(7) 0.3866(4) 0.084(4) Uani 1 1 d . . . . .
F8 F -0.1536(8) 0.1350(7) 0.2085(4) 0.084(4) Uani 1 1 d . . . . .
O5 O 0.5963(9) 0.1345(7) 0.0174(4) 0.048(3) Uani 1 1 d . U . . .
N3 N 0.5208(9) 0.1685(7) 0.3803(4) 0.0253(13) Uani 1 1 d . U . . .
C43 C 0.4970(11) 0.4340(8) 0.3445(5) 0.0187(15) Uani 1 1 d . U . . .
F4 F 0.9882(8) 0.1724(7) 0.3590(5) 0.091(4) Uani 1 1 d . U . . .
C19 C 0.2215(12) 0.1439(9) 0.2832(5) 0.025(2) Uani 1 1 d . U . . .
C58 C 0.7033(11) 0.3655(8) 0.3169(5) 0.020(2) Uani 1 1 d . U . . .
F3 F 1.0446(8) 0.0811(8) 0.4227(5) 0.102(5) Uani 1 1 d . U . . .
C47 C 0.2882(11) 0.4037(8) 0.2750(5) 0.019(2) Uani 1 1 d . U . . .
C4 C 0.4280(12) 0.0758(8) 0.2552(5) 0.023(2) Uani 1 1 d . U . . .
C48 C 0.2549(11) 0.3811(8) 0.2337(5) 0.019(2) Uani 1 1 d . U . . .
C54 C 0.5971(11) 0.2921(8) 0.2169(5) 0.020(2) Uani 1 1 d . U . . .
C18 C 0.2447(12) 0.1822(9) 0.3202(5) 0.026(2) Uani 1 1 d . U . . .
C57 C 0.6816(11) 0.3315(8) 0.2790(5) 0.020(2) Uani 1 1 d . U . . .
C41 C 0.6458(12) 0.4375(8) 0.3739(5) 0.021(2) Uani 1 1 d . U . . .
H41 H 0.701182 0.447678 0.392773 0.025 Uiso 1 1 calc R U . . .
C35 C 0.0563(14) 0.1043(10) 0.2797(6) 0.040(5) Uani 1 1 d . . . . .
C59 C 0.1565(12) 0.3858(8) 0.2176(6) 0.026(4) Uani 1 1 d . . . . .
F2 F 0.9182(9) 0.0140(9) 0.4581(4) 0.104(5) Uani 1 1 d . U . . .
C64 C 0.0932(12) 0.3515(9) 0.2388(6) 0.034(4) Uani 1 1 d . . . . .
C69 C 0.5591(8) 0.1271(4) 0.1235(3) 0.036(3) Uani 1 1 d G U . . .
H69 H 0.562053 0.079177 0.128004 0.043 Uiso 1 1 calc R U . . .
C68 C 0.5720(8) 0.1538(5) 0.0850(3) 0.035(3) Uani 1 1 d G U . . .
C67 C 0.5678(8) 0.2239(6) 0.0783(3) 0.031(3) Uani 1 1 d G U . . .
H67 H 0.576581 0.242136 0.052008 0.037 Uiso 1 1 calc R U . . .
C66 C 0.5506(8) 0.2672(4) 0.1102(3) 0.028(3) Uani 1 1 d G U . . .
H66 H 0.547680 0.315051 0.105699 0.033 Uiso 1 1 calc R U . . .
C65 C 0.5377(8) 0.2404(5) 0.1487(3) 0.026(3) Uani 1 1 d G U . . .
C70 C 0.5420(8) 0.1704(5) 0.1554(3) 0.028(3) Uani 1 1 d G U . . .
H70 H 0.533153 0.152094 0.181696 0.034 Uiso 1 1 calc R U . . .
C55 C 0.6887(11) 0.2725(8) 0.2186(5) 0.022(2) Uani 1 1 d . U . . .
H55 H 0.712302 0.246593 0.197988 0.026 Uiso 1 1 calc R U . . .
C2 C 0.2746(12) 0.0700(8) 0.2265(5) 0.025(2) Uani 1 1 d . U . . .
H2 H 0.218750 0.058758 0.208207 0.030 Uiso 1 1 calc R U . . .
C56 C 0.7379(12) 0.2973(8) 0.2554(5) 0.021(2) Uani 1 1 d . U . . .
H56 H 0.802473 0.292010 0.263801 0.025 Uiso 1 1 calc R U . . .
C40 C 0.6383(11) 0.3993(8) 0.3367(5) 0.020(2) Uani 1 1 d . U . . .
C13 C 0.4934(12) 0.2058(9) 0.4125(5) 0.027(2) Uani 1 1 d . U . . .
C7 C 0.6680(12) 0.0600(9) 0.2943(5) 0.028(2) Uani 1 1 d . U . . .
H7 H 0.729067 0.043126 0.297340 0.033 Uiso 1 1 calc R U . . .
C5 C 0.5196(12) 0.0782(9) 0.2680(5) 0.024(2) Uani 1 1 d . U . . .
C15 C 0.3312(12) 0.2234(9) 0.3815(5) 0.026(2) Uani 1 1 d . U . . .
C53 C 0.5215(11) 0.2836(8) 0.1850(5) 0.020(2) Uani 1 1 d . U . . .
C71 C 0.5848(14) 0.1025(12) 0.0522(7) 0.043(3) Uani 1 1 d . U . . .
C44 C 0.4017(11) 0.4314(8) 0.3292(5) 0.0187(15) Uani 1 1 d . U . . .
C52 C 0.4358(11) 0.3110(8) 0.1842(5) 0.021(2) Uani 1 1 d . U . . .
C63 C 0.0026(13) 0.3511(10) 0.2248(6) 0.037(4) Uani 1 1 d . . . . .
C10 C 0.6160(12) 0.1574(9) 0.3903(5) 0.026(2) Uani 1 1 d . U . . .
C1 C 0.2849(12) 0.1112(9) 0.2640(5) 0.025(2) Uani 1 1 d . U . . .
C49 C 0.3128(11) 0.3562(8) 0.2074(5) 0.020(2) Uani 1 1 d . U . . .
C42 C 0.5599(11) 0.4576(8) 0.3782(5) 0.021(2) Uani 1 1 d . U . . .
H42 H 0.545573 0.483786 0.400992 0.025 Uiso 1 1 calc R U . . .
C46 C 0.2517(11) 0.4466(8) 0.3035(5) 0.020(2) Uani 1 1 d . U . . .
H46 H 0.189303 0.460494 0.300636 0.025 Uiso 1 1 calc R U . . .
C14 C 0.4045(12) 0.2313(9) 0.4127(5) 0.026(2) Uani 1 1 d . U . . .
C74 C 0.8658(12) 0.3965(9) 0.3184(6) 0.031(4) Uani 1 1 d . . . . .
C16 C 0.2362(12) 0.2401(9) 0.3800(5) 0.029(2) Uani 1 1 d . U . . .
H16 H 0.212538 0.265300 0.400844 0.035 Uiso 1 1 calc R U . . .
C60 C 0.1144(13) 0.4215(10) 0.1809(6) 0.035(4) Uani 1 1 d . . . . .
C50 C 0.2826(12) 0.3300(8) 0.1656(5) 0.021(2) Uani 1 1 d . U . . .
H50 H 0.221801 0.331606 0.149911 0.026 Uiso 1 1 calc R U . . .
C8 C 0.6360(12) 0.1066(9) 0.3222(5) 0.027(2) Uani 1 1 d . U . . .
C37 C -0.0624(15) 0.1356(11) 0.2259(7) 0.054(6) Uani 1 1 d . . . . .
C45 C 0.3209(11) 0.4647(8) 0.3357(5) 0.021(2) Uani 1 1 d . U . . .
H45 H 0.315551 0.494475 0.358452 0.025 Uiso 1 1 calc R U . . .
C3 C 0.3609(12) 0.0502(9) 0.2223(5) 0.025(2) Uani 1 1 d . U . . .
H3 H 0.374113 0.022465 0.199943 0.030 Uiso 1 1 calc R U . . .
C11 C 0.6438(13) 0.1849(9) 0.4308(5) 0.029(2) Uani 1 1 d . U . . .
H11 H 0.704910 0.183879 0.446287 0.035 Uiso 1 1 calc R U . . .
C51 C 0.3572(11) 0.3024(8) 0.1527(5) 0.022(2) Uani 1 1 d . U . . .
H51 H 0.356531 0.280476 0.126352 0.026 Uiso 1 1 calc R U . . .
C32 C 0.3251(12) 0.3775(10) 0.5578(6) 0.030(4) Uani 1 1 d . U . . .
C6 C 0.5986(11) 0.0434(9) 0.2630(5) 0.026(2) Uani 1 1 d . U . . .
H6 H 0.603019 0.012496 0.240680 0.032 Uiso 1 1 calc R U . . .
C34 C 0.1238(12) 0.1416(9) 0.2620(6) 0.033(5) Uani 1 1 d . . . . .
C17 C 0.1858(12) 0.2146(9) 0.3446(5) 0.028(2) Uani 1 1 d . U . . .
H17 H 0.120774 0.217756 0.336981 0.034 Uiso 1 1 calc R U . . .
C29 C 0.3478(13) 0.3378(9) 0.5219(6) 0.035(4) Uani 1 1 d . U . . .
C9 C 0.6687(12) 0.1271(9) 0.3640(5) 0.027(2) Uani 1 1 d . U . . .
C62 C -0.0373(14) 0.3850(10) 0.1892(7) 0.048(5) Uani 1 1 d . . . . .
C39 C 0.0883(13) 0.1736(9) 0.2247(6) 0.031(4) Uani 1 1 d . . . . .
C36 C -0.0327(14) 0.1017(10) 0.2624(7) 0.047(5) Uani 1 1 d . . . . .
C73 C 0.7983(12) 0.3651(9) 0.3370(6) 0.031(4) Uani 1 1 d . . . . .
C75 C 0.9589(14) 0.3936(11) 0.3359(7) 0.050(5) Uani 1 1 d . . . . .
C78 C 0.8306(13) 0.3290(10) 0.3731(6) 0.036(4) Uani 1 1 d . . . . .
C23 C 0.9553(15) 0.0943(13) 0.4094(7) 0.061(5) Uani 1 1 d . U . . .
C27 C 0.3760(13) 0.2347(10) 0.4860(5) 0.037(5) Uani 1 1 d . U . . .
H27 H 0.381916 0.186420 0.486859 0.045 Uiso 1 1 calc R U . . .
C28 C 0.3566(13) 0.2690(9) 0.5215(6) 0.040(5) Uani 1 1 d . U . . .
H28 H 0.349341 0.243618 0.545802 0.048 Uiso 1 1 calc R U . . .
C38 C -0.0004(15) 0.1736(10) 0.2068(6) 0.045(5) Uani 1 1 d . . . . .
C26 C 0.3867(13) 0.2689(10) 0.4503(6) 0.037(5) Uani 1 1 d . U . . .
C61 C 0.0192(13) 0.4207(10) 0.1671(6) 0.039(4) Uani 1 1 d . . . . .
C24 C 0.9276(14) 0.1392(12) 0.3765(8) 0.057(5) Uani 1 1 d . U . . .
C76 C 0.9854(14) 0.3534(11) 0.3712(8) 0.056(5) Uani 1 1 d . . . . .
C25 C 0.8378(14) 0.1483(11) 0.3630(7) 0.045(5) Uani 1 1 d . U . . .
C21 C 0.8015(14) 0.0734(11) 0.4134(7) 0.050(5) Uani 1 1 d . U . . .
C12 C 0.5724(12) 0.2127(9) 0.4444(5) 0.030(2) Uani 1 1 d . U . . .
H12 H 0.573999 0.233700 0.471165 0.036 Uiso 1 1 calc R U . . .
C20 C 0.7692(12) 0.1187(9) 0.3794(6) 0.031(4) Uani 1 1 d . U . . .
C30 C 0.3602(13) 0.3731(10) 0.4850(6) 0.041(5) Uani 1 1 d . U . . .
H30 H 0.354173 0.421318 0.484076 0.049 Uiso 1 1 calc R U . . .
C31 C 0.3811(13) 0.3387(10) 0.4501(6) 0.042(5) Uani 1 1 d . U . . .
H31 H 0.391460 0.363614 0.426066 0.050 Uiso 1 1 calc R U . . .
C77 C 0.9211(15) 0.3248(12) 0.3903(8) 0.060(6) Uani 1 1 d . . . . .
C33 C 0.2997(15) 0.3700(11) 0.6281(6) 0.054(6) Uani 1 1 d . U . . .
H33A H 0.233282 0.378221 0.624076 0.081 Uiso 1 1 calc R U . . .
H33B H 0.332493 0.413490 0.633085 0.081 Uiso 1 1 calc R U . . .
H33C H 0.318157 0.339886 0.652385 0.081 Uiso 1 1 calc R U . . .
C72 C 0.6052(15) 0.0892(12) -0.0187(6) 0.064(6) Uani 1 1 d . U . . .
H72A H 0.617166 0.116890 -0.042497 0.095 Uiso 1 1 calc R U . . .
H72B H 0.548020 0.063545 -0.027191 0.095 Uiso 1 1 calc R U . . .
H72C H 0.656258 0.057425 -0.010176 0.095 Uiso 1 1 calc R U . . .
C22 C 0.8919(15) 0.0607(13) 0.4265(7) 0.063(5) Uani 1 1 d . U . . .
C79 C 0.3340(12) 0.0194(9) 0.3852(5) 0.091(7) Uani 1 1 d G U . . .
C80 C 0.4293(13) 0.0210(9) 0.3962(5) 0.108(8) Uani 1 1 d G U . . .
H80 H 0.457526 0.042356 0.421782 0.129 Uiso 1 1 calc R U . . .
C81 C 0.4833(10) -0.0086(9) 0.3699(6) 0.103(8) Uani 1 1 d G U . . .
H81 H 0.548448 -0.007498 0.377502 0.124 Uiso 1 1 calc R U . . .
C82 C 0.4421(13) -0.0398(8) 0.3326(6) 0.101(8) Uani 1 1 d G U . . .
H82 H 0.478977 -0.060075 0.314579 0.121 Uiso 1 1 calc R U . . .
C83 C 0.3468(13) -0.0415(8) 0.3215(4) 0.092(7) Uani 1 1 d G U . . .
H83 H 0.318583 -0.062799 0.295936 0.110 Uiso 1 1 calc R U . . .
C84 C 0.2928(10) -0.0118(9) 0.3478(6) 0.094(7) Uani 1 1 d G U . . .
H84 H 0.227659 -0.012945 0.340216 0.113 Uiso 1 1 calc R U . . .
C91 C 0.791(2) 0.255(2) 0.5621(11) 0.133(9) Uani 1 1 d . U . . .
H91 H 0.766434 0.294606 0.572747 0.160 Uiso 1 1 calc R U . . .
C86 C 0.8343(18) 0.2566(18) 0.5267(9) 0.098(7) Uani 1 1 d . U . . .
C85 C 0.274(2) 0.0578(13) 0.4107(9) 0.106(9) Uani 1 1 d . U . . .
H85A H 0.259045 0.102970 0.398158 0.158 Uiso 1 1 calc R U . . .
H85B H 0.306071 0.063029 0.439813 0.158 Uiso 1 1 calc R U . . .
H85C H 0.216449 0.032349 0.410491 0.158 Uiso 1 1 calc R U . . .
C87 C 0.8670(19) 0.1975(17) 0.5121(9) 0.097(8) Uani 1 1 d . U . . .
H87 H 0.894209 0.197642 0.487480 0.117 Uiso 1 1 calc R U . . .
C90 C 0.786(3) 0.191(2) 0.5805(12) 0.143(10) Uani 1 1 d . U . . .
H90 H 0.761735 0.189091 0.605926 0.171 Uiso 1 1 calc R U . . .
C92 C 0.845(2) 0.3251(16) 0.5068(10) 0.120(10) Uani 1 1 d . U . . .
H92A H 0.806970 0.326311 0.478444 0.180 Uiso 1 1 calc R U . . .
H92B H 0.909368 0.332346 0.504668 0.180 Uiso 1 1 calc R U . . .
H92C H 0.824616 0.361080 0.524169 0.180 Uiso 1 1 calc R U . . .
C88 C 0.860(2) 0.1366(18) 0.5343(9) 0.113(8) Uani 1 1 d . U . . .
H88 H 0.890077 0.097138 0.526659 0.136 Uiso 1 1 calc R U . . .
C96 C 0.1432(15) 0.3022(14) -0.0145(5) 0.139(10) Uani 1 1 d G U . . .
H96 H 0.160447 0.315000 -0.040423 0.167 Uiso 1 1 calc R U . . .
C97 C 0.1359(14) 0.3513(9) 0.0159(7) 0.131(9) Uani 1 1 d G U . . .
H97 H 0.148130 0.397813 0.010623 0.157 Uiso 1 1 calc R U . . .
C98 C 0.1107(14) 0.3325(12) 0.0539(6) 0.121(9) Uani 1 1 d G U . . .
H98 H 0.105669 0.366165 0.074579 0.145 Uiso 1 1 calc R U . . .
C93 C 0.0928(13) 0.2646(14) 0.0615(6) 0.133(9) Uani 1 1 d DG U . . .
C94 C 0.1001(13) 0.2154(10) 0.0312(9) 0.130(9) Uani 1 1 d G U . . .
H94 H 0.087843 0.168891 0.036443 0.156 Uiso 1 1 calc R U . . .
C95 C 0.1253(14) 0.2342(12) -0.0068(7) 0.146(10) Uani 1 1 d G U . . .
H95 H 0.130303 0.200537 -0.027513 0.175 Uiso 1 1 calc R U . . .
C89 C 0.813(3) 0.132(2) 0.5645(12) 0.141(10) Uani 1 1 d . U . . .
H89 H 0.798380 0.088890 0.575091 0.169 Uiso 1 1 calc R U . . .
C99 C 0.060(2) 0.245(2) 0.0997(9) 0.185(15) Uani 1 1 d D U . . .
H99A H 0.111662 0.230661 0.121331 0.277 Uiso 1 1 calc R U . . .
H99B H 0.016494 0.206469 0.093385 0.277 Uiso 1 1 calc R U . . .
H99C H 0.028167 0.283341 0.110176 0.277 Uiso 1 1 calc R U . . .
C106 C -0.117(4) 0.444(4) 0.4705(19) 0.19(2) Uani 0.47 1 d D U P A 1
H10A H -0.091468 0.451304 0.500386 0.280 Uiso 0.47 1 calc R U P A 1
H10B H -0.122731 0.394969 0.464734 0.280 Uiso 0.47 1 calc R U P A 1
H10C H -0.178415 0.465080 0.463959 0.280 Uiso 0.47 1 calc R U P A 1
C100 C -0.056(3) 0.476(2) 0.4436(13) 0.132(12) Uani 0.47 1 d DG U P A 1
C105 C 0.039(3) 0.465(2) 0.4534(13) 0.128(11) Uani 0.47 1 d DG U P A 1
H105 H 0.063911 0.437195 0.476801 0.154 Uiso 0.47 1 calc R U P A 1
C104 C 0.096(2) 0.495(3) 0.4289(16) 0.130(11) Uani 0.47 1 d G U P A 1
H104 H 0.160970 0.487540 0.435539 0.155 Uiso 0.47 1 calc R U P A 1
C103 C 0.060(3) 0.535(2) 0.3946(15) 0.128(11) Uani 0.47 1 d G U P A 1
H103 H 0.099163 0.555932 0.377840 0.154 Uiso 0.47 1 calc R U P A 1
C102 C -0.035(4) 0.546(2) 0.3848(13) 0.125(12) Uani 0.47 1 d G U P A 1
H102 H -0.059702 0.573979 0.361404 0.150 Uiso 0.47 1 calc R U P A 1
C101 C -0.092(3) 0.516(3) 0.4093(15) 0.124(13) Uani 0.47 1 d DG U P A 1
H101 H -0.156762 0.523635 0.402667 0.149 Uiso 0.47 1 calc R U P A 1
C107 C -0.099(2) 0.505(4) 0.423(2) 0.137(15) Uani 0.53 1 d D U P B 2
H10D H -0.113136 0.524669 0.449429 0.206 Uiso 0.53 1 calc R U P B 2
H10E H -0.117176 0.457124 0.421250 0.206 Uiso 0.53 1 calc R U P B 2
H10F H -0.131801 0.530264 0.399007 0.206 Uiso 0.53 1 calc R U P B 2
C1A C 0.043(3) 0.547(2) 0.3949(12) 0.126(11) Uani 0.53 1 d G U P B 2
H1A H 0.005773 0.572703 0.373551 0.152 Uiso 0.53 1 calc R U P B 2
C1B C 0.003(2) 0.510(3) 0.4240(15) 0.128(10) Uani 0.53 1 d DG U P B 2
C1C C 0.058(3) 0.472(2) 0.4552(13) 0.128(11) Uani 0.53 1 d G U P B 2
H1C H 0.030126 0.447431 0.475115 0.154 Uiso 0.53 1 calc R U P B 2
C1D C 0.152(3) 0.470(2) 0.4574(12) 0.127(12) Uani 0.53 1 d G U P B 2
H1D H 0.189617 0.444352 0.478778 0.153 Uiso 0.53 1 calc R U P B 2
C1E C 0.192(2) 0.507(2) 0.4283(14) 0.122(12) Uani 0.53 1 d G U P B 2
H1E H 0.257187 0.505447 0.429828 0.147 Uiso 0.53 1 calc R U P B 2
C1F C 0.138(3) 0.545(2) 0.3971(12) 0.126(11) Uani 0.53 1 d G U P B 2
H1F H 0.165266 0.569624 0.377214 0.151 Uiso 0.53 1 calc R U P B 2

loop_
_atom_site_aniso_label
_atom_site_aniso_U_11
_atom_site_aniso_U_22
_atom_site_aniso_U_33
_atom_site_aniso_U_23
_atom_site_aniso_U_13
_atom_site_aniso_U_12
Sb2 0.0222(8) 0.0217(8) 0.0119(8) -0.0039(6) 0.0133(6) -0.0019(6)
Sb1 0.0259(8) 0.0260(8) 0.0089(8) -0.0023(6) 0.0125(6) -0.0004(6)
F15 0.031(6) 0.054(7) 0.039(7) 0.001(5) 0.021(5) -0.001(5)
F11 0.041(7) 0.051(7) 0.046(7) 0.005(6) 0.018(5) 0.001(5)
F20 0.050(7) 0.062(8) 0.029(7) 0.003(5) 0.006(5) -0.005(6)
F6 0.041(7) 0.049(7) 0.050(7) 0.016(5) 0.021(5) -0.011(5)
F16 0.030(6) 0.043(7) 0.060(7) 0.016(5) 0.023(5) 0.000(5)
F10 0.064(7) 0.049(7) 0.018(6) 0.010(5) 0.002(5) -0.018(6)
F12 0.034(7) 0.080(9) 0.059(8) 0.009(6) -0.006(6) 0.011(6)
O1 0.037(8) 0.024(7) 0.015(7) 0.003(6) 0.013(6) -0.002(6)
F5 0.063(8) 0.061(8) 0.064(8) 0.005(6) 0.047(6) -0.003(6)
O3 0.063(9) 0.043(8) 0.014(6) -0.011(5) 0.014(6) 0.003(7)
N8 0.020(2) 0.027(3) 0.014(2) -0.003(2) 0.013(2) -0.003(2)
F17 0.026(6) 0.082(9) 0.090(9) -0.018(7) 0.023(6) -0.009(6)
N5 0.020(2) 0.027(3) 0.014(2) -0.003(2) 0.013(2) -0.003(2)
O2 0.039(8) 0.039(8) 0.012(7) 0.001(6) 0.002(6) 0.001(6)
F9 0.073(9) 0.098(10) 0.038(7) 0.025(7) -0.015(6) 0.000(7)
F14 0.032(7) 0.094(9) 0.071(9) -0.010(7) 0.028(6) -0.017(6)
F13 0.024(6) 0.100(10) 0.084(9) -0.018(8) 0.008(6) 0.007(6)
N6 0.020(2) 0.027(3) 0.014(2) -0.003(2) 0.013(2) -0.003(2)
F7 0.041(7) 0.068(8) 0.100(10) 0.010(7) 0.020(7) -0.019(6)
F1 0.051(7) 0.085(9) 0.055(8) 0.023(7) 0.013(6) 0.011(6)
N1 0.031(3) 0.038(3) 0.010(3) -0.001(2) 0.011(2) 0.000(2)
N2 0.031(3) 0.038(3) 0.010(3) -0.001(2) 0.011(2) 0.000(2)
O6 0.080(10) 0.060(7) 0.031(8) -0.018(7) 0.017(7) 0.010(8)
F19 0.054(8) 0.097(10) 0.071(9) 0.011(7) -0.021(7) 0.016(7)
N7 0.020(2) 0.027(3) 0.014(2) -0.003(2) 0.013(2) -0.003(2)
N4 0.031(3) 0.038(3) 0.010(3) -0.001(2) 0.011(2) 0.000(2)
O4 0.077(10) 0.038(7) 0.037(9) -0.013(6) 0.010(8) 0.008(7)
F18 0.028(6) 0.106(11) 0.105(11) -0.027(9) -0.021(6) 0.014(7)
F8 0.053(7) 0.103(10) 0.084(10) 0.002(8) -0.019(7) -0.015(7)
O5 0.057(7) 0.066(7) 0.024(6) -0.019(5) 0.018(6) 0.004(6)
N3 0.031(3) 0.038(3) 0.010(3) -0.001(2) 0.011(2) 0.000(2)
C43 0.021(3) 0.026(3) 0.013(3) -0.003(3) 0.014(3) -0.001(3)
F4 0.046(8) 0.120(11) 0.121(12) -0.041(8) 0.053(8) -0.030(8)
C19 0.030(5) 0.037(5) 0.010(4) 0.001(4) 0.010(4) -0.002(4)
C58 0.020(4) 0.027(5) 0.016(4) -0.002(4) 0.010(4) -0.005(4)
F3 0.030(6) 0.164(14) 0.102(11) -0.060(10) -0.010(7) 0.020(8)
C47 0.019(4) 0.027(4) 0.016(4) -0.002(4) 0.014(3) -0.001(4)
C4 0.033(4) 0.033(4) 0.007(4) 0.001(4) 0.013(3) -0.001(4)
C48 0.018(4) 0.027(5) 0.016(4) -0.001(4) 0.013(4) -0.003(4)
C54 0.022(4) 0.026(4) 0.016(4) -0.004(3) 0.013(3) -0.004(4)
C18 0.030(4) 0.040(4) 0.010(4) -0.001(4) 0.010(3) -0.001(4)
C57 0.020(4) 0.027(4) 0.017(4) -0.003(3) 0.012(3) -0.003(4)
C41 0.024(4) 0.028(5) 0.014(4) -0.002(4) 0.010(4) -0.004(4)
C35 0.040(8) 0.039(12) 0.045(11) 0.007(8) 0.015(7) -0.009(8)
C59 0.029(9) 0.020(10) 0.032(10) -0.010(7) 0.012(7) 0.001(7)
F2 0.077(10) 0.153(14) 0.070(10) 0.015(8) -0.015(8) 0.051(9)
C64 0.023(7) 0.036(11) 0.043(11) -0.004(7) 0.010(7) -0.004(8)
C69 0.033(7) 0.055(7) 0.023(6) -0.005(6) 0.014(6) 0.030(7)
C68 0.031(7) 0.049(6) 0.030(6) 0.003(5) 0.019(6) 0.023(6)
C67 0.025(7) 0.046(6) 0.027(7) 0.001(6) 0.016(6) 0.022(7)
C66 0.031(7) 0.032(7) 0.024(7) 0.006(5) 0.016(6) 0.016(7)
C65 0.025(7) 0.034(6) 0.021(7) 0.000(6) 0.013(6) 0.011(7)
C70 0.033(7) 0.037(6) 0.021(7) 0.002(6) 0.021(6) 0.013(7)
C55 0.021(4) 0.028(5) 0.019(5) -0.005(4) 0.013(4) -0.004(4)
C2 0.032(5) 0.034(5) 0.009(5) 0.002(4) 0.008(4) -0.004(5)
C56 0.019(4) 0.028(5) 0.018(5) -0.003(4) 0.013(4) -0.005(4)
C40 0.021(4) 0.027(4) 0.014(4) -0.002(3) 0.011(3) -0.004(4)
C13 0.031(4) 0.042(4) 0.011(4) -0.003(4) 0.011(3) 0.000(4)
C7 0.032(5) 0.040(5) 0.015(5) 0.001(4) 0.014(4) 0.004(4)
C5 0.033(4) 0.035(4) 0.008(4) 0.001(4) 0.014(4) 0.001(4)
C15 0.030(4) 0.043(4) 0.009(4) -0.003(4) 0.013(4) 0.000(4)
C53 0.022(4) 0.025(5) 0.017(4) -0.003(4) 0.012(4) -0.003(4)
C71 0.047(7) 0.060(7) 0.027(6) -0.012(6) 0.017(6) 0.013(7)
C44 0.021(3) 0.026(3) 0.013(3) -0.003(3) 0.014(3) -0.001(3)
C52 0.022(4) 0.027(4) 0.016(4) -0.003(4) 0.012(3) -0.004(4)
C63 0.022(7) 0.041(12) 0.051(11) -0.013(8) 0.013(7) -0.002(8)
C10 0.031(4) 0.039(4) 0.013(4) -0.001(4) 0.010(4) -0.001(4)
C1 0.031(4) 0.036(4) 0.010(4) 0.002(4) 0.010(4) -0.001(4)
C49 0.019(4) 0.027(4) 0.015(4) -0.003(4) 0.011(3) -0.003(4)
C42 0.025(4) 0.026(5) 0.014(4) -0.002(4) 0.012(4) -0.002(4)
C46 0.021(4) 0.026(5) 0.019(5) -0.001(4) 0.015(4) 0.001(4)
C14 0.030(4) 0.042(5) 0.009(5) -0.003(4) 0.012(4) 0.001(4)
C74 0.024(7) 0.022(10) 0.048(11) -0.005(7) 0.009(7) -0.001(8)
C16 0.031(5) 0.047(5) 0.011(5) -0.003(4) 0.011(4) 0.001(5)
C60 0.032(7) 0.041(11) 0.035(10) -0.001(8) 0.015(7) 0.010(8)
C50 0.021(4) 0.028(5) 0.017(4) -0.002(4) 0.010(4) -0.005(4)
C8 0.032(4) 0.039(4) 0.012(4) 0.001(4) 0.012(4) 0.001(4)
C37 0.042(8) 0.060(14) 0.056(12) 0.002(9) -0.003(8) -0.012(10)
C45 0.023(4) 0.026(4) 0.018(4) -0.003(4) 0.014(4) 0.002(4)
C3 0.035(5) 0.033(5) 0.009(5) 0.002(4) 0.010(4) -0.002(4)
C11 0.031(5) 0.042(5) 0.016(5) -0.004(4) 0.008(4) -0.002(5)
C51 0.023(5) 0.028(5) 0.016(5) -0.001(4) 0.011(4) -0.005(4)
C32 0.034(11) 0.038(8) 0.020(8) -0.007(6) 0.010(8) 0.004(8)
C6 0.033(5) 0.037(5) 0.012(5) 0.000(4) 0.015(4) 0.003(4)
C34 0.035(9) 0.034(11) 0.031(10) 0.010(8) 0.009(7) -0.003(8)
C17 0.030(5) 0.046(5) 0.011(5) -0.002(4) 0.011(4) -0.001(4)
C29 0.051(11) 0.039(7) 0.016(8) -0.005(6) 0.010(8) 0.005(9)
C9 0.031(5) 0.039(5) 0.013(4) 0.000(4) 0.011(4) -0.001(4)
C62 0.025(7) 0.054(13) 0.065(12) -0.002(9) 0.012(7) 0.008(9)
C39 0.041(8) 0.025(10) 0.026(10) 0.003(7) 0.004(7) -0.001(8)
C36 0.042(8) 0.051(13) 0.048(12) -0.004(9) 0.012(7) -0.012(9)
C73 0.024(9) 0.027(11) 0.044(11) -0.001(8) 0.010(7) 0.004(8)
C75 0.020(7) 0.063(14) 0.068(13) -0.012(9) 0.009(7) 0.004(9)
C78 0.034(7) 0.039(12) 0.035(11) -0.004(8) 0.009(7) 0.009(8)
C23 0.026(7) 0.099(15) 0.056(13) -0.041(8) -0.002(8) 0.005(9)
C27 0.055(12) 0.038(9) 0.023(9) -0.008(7) 0.020(9) 0.001(9)
C28 0.066(13) 0.037(7) 0.022(9) -0.006(7) 0.024(9) 0.003(9)
C38 0.051(8) 0.050(13) 0.029(10) 0.003(8) -0.008(7) -0.005(9)
C26 0.036(11) 0.051(9) 0.027(9) -0.001(8) 0.016(9) 0.000(9)
C61 0.033(7) 0.048(12) 0.038(11) -0.009(8) 0.015(7) 0.016(8)
C24 0.024(8) 0.085(14) 0.069(13) -0.031(8) 0.023(8) -0.007(9)
C76 0.025(7) 0.066(15) 0.073(14) -0.011(9) -0.007(8) 0.008(9)
C25 0.030(7) 0.062(12) 0.049(11) -0.010(8) 0.020(8) -0.010(8)
C21 0.029(8) 0.072(13) 0.044(12) 0.003(8) -0.003(8) 0.002(8)
C12 0.032(5) 0.044(5) 0.015(5) -0.004(4) 0.009(4) 0.000(5)
C20 0.026(9) 0.048(11) 0.022(10) -0.015(7) 0.014(8) 0.002(8)
C30 0.055(12) 0.046(10) 0.025(9) 0.005(7) 0.014(9) 0.006(10)
C31 0.043(12) 0.056(9) 0.035(10) 0.010(8) 0.029(10) 0.004(10)
C77 0.039(7) 0.066(15) 0.069(14) 0.000(10) -0.005(8) 0.011(10)
C33 0.088(17) 0.060(14) 0.019(9) -0.014(9) 0.020(11) 0.021(13)
C72 0.074(13) 0.093(14) 0.028(10) -0.030(9) 0.022(10) 0.004(12)
C22 0.033(8) 0.102(15) 0.049(13) -0.013(9) -0.004(9) 0.022(9)
C79 0.113(13) 0.070(15) 0.105(16) -0.032(12) 0.057(12) -0.029(13)
C80 0.113(13) 0.094(17) 0.130(18) -0.049(15) 0.060(13) -0.044(14)
C81 0.115(15) 0.084(17) 0.126(19) -0.035(14) 0.064(13) -0.039(14)
C82 0.138(16) 0.043(14) 0.125(18) -0.021(13) 0.033(15) 0.004(15)
C83 0.138(16) 0.046(14) 0.096(16) -0.017(12) 0.032(13) -0.001(14)
C84 0.130(16) 0.059(16) 0.098(16) -0.016(12) 0.033(12) -0.007(13)
C91 0.11(2) 0.17(2) 0.13(2) 0.048(17) 0.066(15) 0.016(19)
C86 0.052(16) 0.156(17) 0.087(18) 0.035(14) 0.013(12) 0.013(15)
C85 0.15(2) 0.081(19) 0.11(2) -0.008(15) 0.072(18) 0.007(17)
C87 0.078(18) 0.143(18) 0.066(17) 0.017(14) 0.003(13) -0.011(15)
C90 0.14(2) 0.18(2) 0.12(2) 0.053(18) 0.064(17) 0.01(2)
C92 0.10(2) 0.16(2) 0.11(2) 0.040(19) 0.050(19) 0.026(19)
C88 0.12(2) 0.144(17) 0.08(2) 0.014(15) 0.009(14) -0.022(17)
C96 0.15(2) 0.17(2) 0.089(18) -0.012(16) -0.016(17) 0.01(2)
C97 0.15(2) 0.17(2) 0.056(16) -0.001(14) -0.023(16) 0.024(19)
C98 0.102(19) 0.171(19) 0.072(15) 0.004(16) -0.032(15) -0.012(18)
C93 0.088(18) 0.18(2) 0.115(19) 0.010(15) -0.030(16) -0.024(19)
C94 0.067(17) 0.18(2) 0.12(2) 0.001(16) -0.045(17) -0.012(17)
C95 0.11(2) 0.17(2) 0.14(2) 0.000(18) -0.022(18) 0.00(2)
C89 0.14(2) 0.17(2) 0.12(2) 0.044(19) 0.048(16) 0.00(2)
C99 0.12(3) 0.28(4) 0.15(3) 0.05(2) 0.01(2) -0.02(3)
C106 0.18(4) 0.23(5) 0.15(4) -0.03(4) 0.03(3) 0.01(4)
C100 0.14(2) 0.14(3) 0.11(3) -0.057(19) 0.01(2) 0.03(2)
C105 0.14(2) 0.13(2) 0.10(2) -0.056(19) 0.000(19) 0.04(2)
C104 0.13(2) 0.14(2) 0.11(2) -0.058(17) 0.004(18) 0.04(2)
C103 0.12(2) 0.13(2) 0.12(2) -0.048(19) 0.01(2) 0.04(2)
C102 0.12(2) 0.13(3) 0.12(3) -0.06(2) 0.01(2) 0.04(2)
C101 0.12(2) 0.13(3) 0.12(3) -0.06(2) 0.01(2) 0.04(2)
C107 0.12(2) 0.17(4) 0.12(3) -0.07(3) 0.01(2) 0.04(3)
C1A 0.13(2) 0.13(2) 0.11(2) -0.052(18) 0.008(19) 0.04(2)
C1B 0.12(2) 0.14(2) 0.12(2) -0.052(17) 0.004(18) 0.04(2)
C1C 0.13(2) 0.14(2) 0.10(2) -0.055(18) 0.002(19) 0.04(2)
C1D 0.13(2) 0.14(3) 0.10(3) -0.059(19) 0.00(2) 0.05(2)
C1E 0.12(2) 0.14(3) 0.10(3) -0.07(2) 0.00(2) 0.04(2)
C1F 0.13(2) 0.14(3) 0.11(2) -0.057(19) 0.01(2) 0.05(2)

loop_
_atom_type_symbol
_atom_type_description
_atom_type_scat_dispersion_real
_atom_type_scat_dispersion_imag
_atom_type_scat_source
C C 0.0033 0.0016 'International Tables Vol C Tables 4.2.6.8 and 6.1.1.4'
H H 0.0000 0.0000 'International Tables Vol C Tables 4.2.6.8 and 6.1.1.4'
F F 0.0171 0.0103 'International Tables Vol C Tables 4.2.6.8 and 6.1.1.4'
N N 0.0061 0.0033 'International Tables Vol C Tables 4.2.6.8 and 6.1.1.4'
O O 0.0106 0.0060 'International Tables Vol C Tables 4.2.6.8 and 6.1.1.4'
Sb Sb -0.5866 1.5461 'International Tables Vol C Tables 4.2.6.8 and 6.1.1.4'

loop_
_geom_angle_atom_site_label_1
_geom_angle_atom_site_label_2
_geom_angle_atom_site_label_3
_geom_angle
_geom_angle_site_symmetry_1
_geom_angle_site_symmetry_3
_geom_angle_publ_flag
O1 Sb2 Sb1 39.6(3) . . ?
O1 Sb2 N8 105.8(5) . . ?
O1 Sb2 N5 158.1(5) . . ?
O1 Sb2 N6 109.6(5) . . ?
O1 Sb2 N7 80.3(5) . . ?
N8 Sb2 Sb1 109.7(4) . . ?
N8 Sb2 N5 81.2(5) . . ?
N8 Sb2 N7 84.4(5) . . ?
N5 Sb2 Sb1 118.5(4) . . ?
N5 Sb2 N7 121.4(5) . . ?
O2 Sb2 Sb1 38.8(3) . . ?
O2 Sb2 O1 78.4(4) . . ?
O2 Sb2 N8 103.8(5) . . ?
O2 Sb2 N5 79.8(5) . . ?
O2 Sb2 N6 102.9(5) . . ?
O2 Sb2 N7 158.6(5) . . ?
N6 Sb2 Sb1 110.7(4) . . ?
N6 Sb2 N8 139.0(5) . . ?
N6 Sb2 N5 73.6(5) . . ?
N6 Sb2 N7 81.8(5) . . ?
N7 Sb2 Sb1 119.9(3) . . ?
O1 Sb1 Sb2 38.9(3) . . ?
O1 Sb1 N1 79.8(5) . . ?
O1 Sb1 N2 102.1(5) . . ?
O1 Sb1 N4 103.5(5) . . ?
O1 Sb1 N3 156.5(5) . . ?
O2 Sb1 Sb2 38.3(3) . . ?
O2 Sb1 O1 77.2(4) . . ?
O2 Sb1 N1 156.8(5) . . ?
O2 Sb1 N2 109.6(5) . . ?
O2 Sb1 N4 105.1(5) . . ?
O2 Sb1 N3 79.6(5) . . ?
N1 Sb1 Sb2 118.6(4) . . ?
N1 Sb1 N3 123.2(5) . . ?
N2 Sb1 Sb2 110.9(4) . . ?
N2 Sb1 N1 73.0(5) . . ?
N2 Sb1 N3 82.1(5) . . ?
N4 Sb1 Sb2 108.0(4) . . ?
N4 Sb1 N1 82.5(5) . . ?
N4 Sb1 N2 140.4(5) . . ?
N4 Sb1 N3 86.1(5) . . ?
N3 Sb1 Sb2 117.8(4) . . ?
Sb2 O1 Sb1 101.5(5) . . ?
C32 O3 C33 117.5(14) . . ?
C54 N8 Sb2 122.1(10) . . ?
C54 N8 C57 108.1(12) . . ?
C57 N8 Sb2 122.9(10) . . ?
C43 N5 Sb2 115.1(10) . . ?
C43 N5 C40 107.8(13) . . ?
C40 N5 Sb2 126.5(10) . . ?
Sb2 O2 Sb1 102.9(5) . . ?
C47 N6 Sb2 131.7(11) . . ?
C47 N6 C44 111.0(13) . . ?
C44 N6 Sb2 117.0(10) . . ?
C4 N1 Sb1 115.7(11) . . ?
C4 N1 C1 111.8(14) . . ?
C1 N1 Sb1 126.2(11) . . ?
C5 N2 Sb1 116.8(11) . . ?
C8 N2 Sb1 131.7(11) . . ?
C8 N2 C5 111.4(14) . . ?
C52 N7 Sb2 118.2(10) . . ?
C49 N7 Sb2 121.7(10) . . ?
C49 N7 C52 108.2(13) . . ?
C18 N4 Sb1 124.1(10) . . ?
C15 N4 Sb1 120.9(11) . . ?
C15 N4 C18 110.4(14) . . ?
C71 O5 C72 114.9(16) . . ?
C13 N3 Sb1 117.3(11) . . ?
C13 N3 C10 108.9(13) . . ?
C10 N3 Sb1 123.2(10) . . ?
N5 C43 C44 111.2(14) . . ?
C42 C43 N5 107.3(14) . . ?
C42 C43 C44 141.4(15) . . ?
C18 C19 C34 118.5(15) . . ?
C1 C19 C18 123.5(16) . . ?
C1 C19 C34 117.9(16) . . ?
C57 C58 C40 123.9(15) . . ?
C57 C58 C73 116.7(15) . . ?
C40 C58 C73 119.4(15) . . ?
N6 C47 C48 120.3(14) . . ?
N6 C47 C46 105.5(14) . . ?
C48 C47 C46 133.5(15) . . ?
N1 C4 C3 104.4(15) . . ?
C5 C4 N1 114.3(15) . . ?
C5 C4 C3 141.2(16) . . ?
C47 C48 C59 118.6(14) . . ?
C49 C48 C47 122.3(15) . . ?
C49 C48 C59 119.1(15) . . ?
N8 C54 C55 108.4(14) . . ?
C53 C54 N8 121.4(15) . . ?
C53 C54 C55 130.1(15) . . ?
N4 C18 C17 105.6(14) . . ?
C19 C18 N4 124.9(15) . . ?
C19 C18 C17 129.0(16) . . ?
C58 C57 N8 125.0(14) . . ?
C58 C57 C56 130.5(16) . . ?
C56 C57 N8 104.4(13) . . ?
C40 C41 H41 126.0 . . ?
C42 C41 H41 126.0 . . ?
C42 C41 C40 108.0(15) . . ?
F6 C35 C34 118.0(17) . . ?
C36 C35 F6 118.1(17) . . ?
C36 C35 C34 124(2) . . ?
C64 C59 C48 119.9(16) . . ?
C60 C59 C48 126.2(16) . . ?
C60 C59 C64 113.9(16) . . ?
F15 C64 C59 117.4(15) . . ?
C63 C64 F15 119.2(17) . . ?
C63 C64 C59 123.2(19) . . ?
C68 C69 H69 120.0 . . ?
C68 C69 C70 120.0 . . ?
C70 C69 H69 120.0 . . ?
C69 C68 C71 115.4(11) . . ?
C67 C68 C69 120.0 . . ?
C67 C68 C71 124.5(11) . . ?
C68 C67 H67 120.0 . . ?
C66 C67 C68 120.0 . . ?
C66 C67 H67 120.0 . . ?
C67 C66 H66 120.0 . . ?
C65 C66 C67 120.0 . . ?
C65 C66 H66 120.0 . . ?
C66 C65 C70 120.0 . . ?
C66 C65 C53 123.2(9) . . ?
C70 C65 C53 116.7(9) . . ?
C69 C70 H70 120.0 . . ?
C65 C70 C69 120.0 . . ?
C65 C70 H70 120.0 . . ?
C54 C55 H55 126.3 . . ?
C56 C55 C54 107.5(15) . . ?
C56 C55 H55 126.3 . . ?
C1 C2 H2 126.8 . . ?
C3 C2 H2 126.8 . . ?
C3 C2 C1 106.4(15) . . ?
C57 C56 H56 124.2 . . ?
C55 C56 C57 111.5(15) . . ?
C55 C56 H56 124.2 . . ?
N5 C40 C58 120.1(14) . . ?
N5 C40 C41 106.9(14) . . ?
C41 C40 C58 132.9(16) . . ?
N3 C13 C14 126.1(15) . . ?
N3 C13 C12 106.2(15) . . ?
C14 C13 C12 127.7(16) . . ?
C8 C7 H7 125.2 . . ?
C6 C7 H7 125.2 . . ?
C6 C7 C8 109.6(16) . . ?
C4 C5 N2 113.1(15) . . ?
C4 C5 C6 140.4(17) . . ?
C6 C5 N2 104.9(15) . . ?
N4 C15 C16 104.9(14) . . ?
C14 C15 N4 124.2(16) . . ?
C14 C15 C16 130.6(16) . . ?
C54 C53 C65 115.1(14) . . ?
C52 C53 C54 125.9(15) . . ?
C52 C53 C65 119.0(14) . . ?
O6 C71 O5 125.4(19) . . ?
O6 C71 C68 125.4(19) . . ?
O5 C71 C68 109.2(17) . . ?
N6 C44 C43 113.9(13) . . ?
N6 C44 C45 106.5(14) . . ?
C43 C44 C45 138.7(15) . . ?
N7 C52 C51 106.8(14) . . ?
C53 C52 N7 125.6(15) . . ?
C53 C52 C51 127.3(15) . . ?
C64 C63 F14 118.8(18) . . ?
C64 C63 C62 122(2) . . ?
C62 C63 F14 118.7(17) . . ?
C11 C10 N3 105.8(14) . . ?
C9 C10 N3 125.2(15) . . ?
C9 C10 C11 129.1(16) . . ?
N1 C1 C2 105.5(14) . . ?
C19 C1 N1 122.9(15) . . ?
C19 C1 C2 131.5(16) . . ?
N7 C49 C48 127.3(15) . . ?
N7 C49 C50 107.6(13) . . ?
C48 C49 C50 124.9(15) . . ?
C43 C42 H42 125.2 . . ?
C41 C42 C43 109.5(15) . . ?
C41 C42 H42 125.2 . . ?
C47 C46 H46 125.5 . . ?
C45 C46 C47 108.9(15) . . ?
C45 C46 H46 125.5 . . ?
C13 C14 C26 118.9(15) . . ?
C15 C14 C13 125.6(16) . . ?
C15 C14 C26 115.5(16) . . ?
F16 C74 C73 120.7(16) . . ?
F16 C74 C75 116.6(17) . . ?
C75 C74 C73 122.6(19) . . ?
C15 C16 H16 125.2 . . ?
C17 C16 C15 109.7(16) . . ?
C17 C16 H16 125.2 . . ?
F11 C60 C59 119.3(16) . . ?
F11 C60 C61 118.9(17) . . ?
C61 C60 C59 121.7(18) . . ?
C49 C50 H50 126.4 . . ?
C51 C50 C49 107.1(15) . . ?
C51 C50 H50 126.4 . . ?
N2 C8 C7 104.1(15) . . ?
N2 C8 C9 120.2(15) . . ?
C9 C8 C7 133.9(17) . . ?
F8 C37 C38 120(2) . . ?
C36 C37 F8 120(2) . . ?
C36 C37 C38 120(2) . . ?
C44 C45 H45 126.1 . . ?
C46 C45 C44 107.8(15) . . ?
C46 C45 H45 126.1 . . ?
C4 C3 H3 124.1 . . ?
C2 C3 C4 111.8(15) . . ?
C2 C3 H3 124.1 . . ?
C10 C11 H11 124.9 . . ?
C12 C11 C10 110.2(16) . . ?
C12 C11 H11 124.9 . . ?
C52 C51 H51 125.0 . . ?
C50 C51 C52 110.0(15) . . ?
C50 C51 H51 125.0 . . ?
O3 C32 C29 111.3(16) . . ?
O4 C32 O3 124.0(18) . . ?
O4 C32 C29 124.6(19) . . ?
C7 C6 C5 109.8(16) . . ?
C7 C6 H6 125.1 . . ?
C5 C6 H6 125.1 . . ?
C35 C34 C19 121.5(16) . . ?
C39 C34 C19 125.2(16) . . ?
C39 C34 C35 113.3(17) . . ?
C18 C17 H17 125.3 . . ?
C16 C17 C18 109.4(16) . . ?
C16 C17 H17 125.3 . . ?
C28 C29 C32 124.5(17) . . ?
C28 C29 C30 117.0(17) . . ?
C30 C29 C32 118.5(17) . . ?
C10 C9 C8 125.1(16) . . ?
C10 C9 C20 118.8(15) . . ?
C8 C9 C20 116.1(15) . . ?
F13 C62 C63 122.3(19) . . ?
F13 C62 C61 119.8(19) . . ?
C63 C62 C61 118.0(19) . . ?
F10 C39 C34 117.9(16) . . ?
C38 C39 F10 117.1(17) . . ?
C38 C39 C34 124.7(19) . . ?
F7 C36 C37 120.2(19) . . ?
C35 C36 F7 120.7(19) . . ?
C35 C36 C37 119(2) . . ?
C74 C73 C58 121.4(17) . . ?
C78 C73 C58 123.2(17) . . ?
C78 C73 C74 115.1(17) . . ?
F17 C75 C74 119(2) . . ?
F17 C75 C76 122.2(19) . . ?
C76 C75 C74 118(2) . . ?
F20 C78 C73 119.5(17) . . ?
F20 C78 C77 117.5(19) . . ?
C77 C78 C73 123(2) . . ?
F3 C23 C24 121(2) . . ?
F3 C23 C22 120(2) . . ?
C22 C23 C24 120(2) . . ?
C28 C27 H27 119.3 . . ?
C26 C27 H27 119.3 . . ?
C26 C27 C28 121.5(18) . . ?
C29 C28 C27 121.4(18) . . ?
C29 C28 H28 119.3 . . ?
C27 C28 H28 119.3 . . ?
F9 C38 C37 118.1(18) . . ?
F9 C38 C39 123.3(19) . . ?
C39 C38 C37 118.6(19) . . ?
C27 C26 C14 120.5(17) . . ?
C27 C26 C31 118.6(18) . . ?
C31 C26 C14 120.9(17) . . ?
F12 C61 C60 117.9(18) . . ?
F12 C61 C62 121.3(18) . . ?
C62 C61 C60 120.7(19) . . ?
F4 C24 C23 121(2) . . ?
F4 C24 C25 121(2) . . ?
C25 C24 C23 119(2) . . ?
F18 C76 C75 116(2) . . ?
C77 C76 F18 124(2) . . ?
C77 C76 C75 120(2) . . ?
C24 C25 F5 118.1(19) . . ?
C24 C25 C20 126(2) . . ?
C20 C25 F5 116.1(18) . . ?
F1 C21 C20 118.7(17) . . ?
C22 C21 F1 119(2) . . ?
C22 C21 C20 122(2) . . ?
C13 C12 H12 125.6 . . ?
C11 C12 C13 108.7(16) . . ?
C11 C12 H12 125.6 . . ?
C25 C20 C9 126.4(18) . . ?
C25 C20 C21 113.3(18) . . ?
C21 C20 C9 120.3(17) . . ?
C29 C30 H30 119.3 . . ?
C31 C30 C29 121.4(18) . . ?
C31 C30 H30 119.3 . . ?
C26 C31 C30 120.2(18) . . ?
C26 C31 H31 119.9 . . ?
C30 C31 H31 119.9 . . ?
C78 C77 F19 122(2) . . ?
C76 C77 F19 117(2) . . ?
C76 C77 C78 121(2) . . ?
O3 C33 H33A 109.5 . . ?
O3 C33 H33B 109.5 . . ?
O3 C33 H33C 109.5 . . ?
H33A C33 H33B 109.5 . . ?
H33A C33 H33C 109.5 . . ?
H33B C33 H33C 109.5 . . ?
O5 C72 H72A 109.5 . . ?
O5 C72 H72B 109.5 . . ?
O5 C72 H72C 109.5 . . ?
H72A C72 H72B 109.5 . . ?
H72A C72 H72C 109.5 . . ?
H72B C72 H72C 109.5 . . ?
C23 C22 F2 120(2) . . ?
C23 C22 C21 120(2) . . ?
C21 C22 F2 119(2) . . ?
C80 C79 C84 120.0 . . ?
C80 C79 C85 121.2(17) . . ?
C84 C79 C85 118.5(17) . . ?
C79 C80 H80 120.0 . . ?
C81 C80 C79 120.0 . . ?
C81 C80 H80 120.0 . . ?
C80 C81 H81 120.0 . . ?
C80 C81 C82 120.0 . . ?
C82 C81 H81 120.0 . . ?
C81 C82 H82 120.0 . . ?
C83 C82 C81 120.0 . . ?
C83 C82 H82 120.0 . . ?
C82 C83 H83 120.0 . . ?
C82 C83 C84 120.0 . . ?
C84 C83 H83 120.0 . . ?
C79 C84 H84 120.0 . . ?
C83 C84 C79 120.0 . . ?
C83 C84 H84 120.0 . . ?
C86 C91 H91 122.0 . . ?
C90 C91 H91 122.0 . . ?
C90 C91 C86 116(4) . . ?
C91 C86 C92 118(3) . . ?
C87 C86 C91 120(3) . . ?
C87 C86 C92 123(3) . . ?
C79 C85 H85A 109.5 . . ?
C79 C85 H85B 109.5 . . ?
C79 C85 H85C 109.5 . . ?
H85A C85 H85B 109.5 . . ?
H85A C85 H85C 109.5 . . ?
H85B C85 H85C 109.5 . . ?
C86 C87 H87 120.7 . . ?
C86 C87 C88 119(3) . . ?
C88 C87 H87 120.7 . . ?
C91 C90 H90 117.9 . . ?
C89 C90 C91 124(4) . . ?
C89 C90 H90 117.9 . . ?
C86 C92 H92A 109.5 . . ?
C86 C92 H92B 109.5 . . ?
C86 C92 H92C 109.5 . . ?
H92A C92 H92B 109.5 . . ?
H92A C92 H92C 109.5 . . ?
H92B C92 H92C 109.5 . . ?
C87 C88 H88 118.5 . . ?
C89 C88 C87 123(4) . . ?
C89 C88 H88 118.5 . . ?
C97 C96 H96 120.0 . . ?
C97 C96 C95 120.0 . . ?
C95 C96 H96 120.0 . . ?
C96 C97 H97 120.0 . . ?
C96 C97 C98 120.0 . . ?
C98 C97 H97 120.0 . . ?
C97 C98 H98 120.0 . . ?
C93 C98 C97 120.0 . . ?
C93 C98 H98 120.0 . . ?
C98 C93 C99 121(3) . . ?
C94 C93 C98 120.0 . . ?
C94 C93 C99 119(3) . . ?
C93 C94 H94 120.0 . . ?
C93 C94 C95 120.0 . . ?
C95 C94 H94 120.0 . . ?
C96 C95 H95 120.0 . . ?
C94 C95 C96 120.0 . . ?
C94 C95 H95 120.0 . . ?
C90 C89 H89 121.4 . . ?
C88 C89 C90 117(4) . . ?
C88 C89 H89 121.4 . . ?
C93 C99 H99A 109.5 . . ?
C93 C99 H99B 109.5 . . ?
C93 C99 H99C 109.5 . . ?
H99A C99 H99B 109.5 . . ?
H99A C99 H99C 109.5 . . ?
H99B C99 H99C 109.5 . . ?
H10A C106 H10B 109.5 . . ?
H10A C106 H10C 109.5 . . ?
H10B C106 H10C 109.5 . . ?
C100 C106 H10A 109.5 . . ?
C100 C106 H10B 109.5 . . ?
C100 C106 H10C 109.5 . . ?
C105 C100 C106 119.8(9) . . ?
C105 C100 C101 120.0 . . ?
C101 C100 C106 120.2(9) . . ?
C100 C105 H105 120.0 . . ?
C100 C105 C104 120.0 . . ?
C104 C105 H105 120.0 . . ?
C105 C104 H104 120.0 . . ?
C103 C104 C105 120.0 . . ?
C103 C104 H104 120.0 . . ?
C104 C103 H103 120.0 . . ?
C104 C103 C102 120.0 . . ?
C102 C103 H103 120.0 . . ?
C103 C102 H102 120.0 . . ?
C101 C102 C103 120.0 . . ?
C101 C102 H102 120.0 . . ?
C100 C101 H101 120.0 . . ?
C102 C101 C100 120.0 . . ?
C102 C101 H101 120.0 . . ?
H10D C107 H10E 109.5 . . ?
H10D C107 H10F 109.5 . . ?
H10E C107 H10F 109.5 . . ?
C1B C107 H10D 109.5 . . ?
C1B C107 H10E 109.5 . . ?
C1B C107 H10F 109.5 . . ?
C1B C1A H1A 120.0 . . ?
C1B C1A C1F 120.0 . . ?
C1F C1A H1A 120.0 . . ?
C1A C1B C107 125(4) . . ?
C1C C1B C107 115(4) . . ?
C1C C1B C1A 120.0 . . ?
C1B C1C H1C 120.0 . . ?
C1B C1C C1D 120.0 . . ?
C1D C1C H1C 120.0 . . ?
C1C C1D H1D 120.0 . . ?
C1C C1D C1E 120.0 . . ?
C1E C1D H1D 120.0 . . ?
C1D C1E H1E 120.0 . . ?
C1D C1E C1F 120.0 . . ?
C1F C1E H1E 120.0 . . ?
C1A C1F H1F 120.0 . . ?
C1E C1F C1A 120.0 . . ?
C1E C1F H1F 120.0 . . ?

loop_
_geom_bond_atom_site_label_1
_geom_bond_atom_site_label_2
_geom_bond_distance
_geom_bond_site_symmetry_2
_geom_bond_publ_flag
Sb2 Sb1 3.0627(16) . ?
Sb2 O1 1.962(10) . ?
Sb2 N8 2.039(12) . ?
Sb2 N5 2.089(13) . ?
Sb2 O2 1.947(11) . ?
Sb2 N6 2.038(13) . ?
Sb2 N7 2.091(13) . ?
Sb1 O1 1.992(10) . ?
Sb1 O2 1.969(11) . ?
Sb1 N1 2.081(13) . ?
Sb1 N2 2.050(13) . ?
Sb1 N4 2.044(13) . ?
Sb1 N3 2.107(13) . ?
F15 C64 1.34(2) . ?
F11 C60 1.32(2) . ?
F20 C78 1.33(2) . ?
F6 C35 1.36(2) . ?
F16 C74 1.33(2) . ?
F10 C39 1.34(2) . ?
F12 C61 1.34(2) . ?
F5 C25 1.37(2) . ?
O3 C32 1.32(2) . ?
O3 C33 1.45(2) . ?
N8 C54 1.388(19) . ?
N8 C57 1.45(2) . ?
F17 C75 1.36(2) . ?
N5 C43 1.389(19) . ?
N5 C40 1.398(19) . ?
F9 C38 1.32(2) . ?
F14 C63 1.37(2) . ?
F13 C62 1.32(2) . ?
N6 C47 1.365(19) . ?
N6 C44 1.377(19) . ?
F7 C36 1.35(2) . ?
F1 C21 1.36(2) . ?
N1 C4 1.37(2) . ?
N1 C1 1.39(2) . ?
N2 C5 1.40(2) . ?
N2 C8 1.37(2) . ?
O6 C71 1.19(2) . ?
F19 C77 1.36(2) . ?
N7 C52 1.40(2) . ?
N7 C49 1.392(19) . ?
N4 C18 1.40(2) . ?
N4 C15 1.40(2) . ?
O4 C32 1.18(2) . ?
F18 C76 1.37(2) . ?
F8 C37 1.36(2) . ?
O5 C71 1.32(2) . ?
O5 C72 1.49(2) . ?
N3 C13 1.39(2) . ?
N3 C10 1.40(2) . ?
C43 C44 1.41(2) . ?
C43 C42 1.38(2) . ?
F4 C24 1.31(2) . ?
C19 C18 1.40(2) . ?
C19 C1 1.37(2) . ?
C19 C34 1.48(2) . ?
C58 C57 1.38(2) . ?
C58 C40 1.41(2) . ?
C58 C73 1.44(2) . ?
F3 C23 1.34(2) . ?
C47 C48 1.40(2) . ?
C47 C46 1.42(2) . ?
C4 C5 1.34(2) . ?
C4 C3 1.41(2) . ?
C48 C59 1.46(2) . ?
C48 C49 1.40(2) . ?
C54 C55 1.40(2) . ?
C54 C53 1.39(2) . ?
C18 C17 1.42(2) . ?
C57 C56 1.40(2) . ?
C41 H41 0.9500 . ?
C41 C40 1.40(2) . ?
C41 C42 1.36(2) . ?
C35 C34 1.43(3) . ?
C35 C36 1.33(3) . ?
C59 C64 1.42(2) . ?
C59 C60 1.42(2) . ?
F2 C22 1.37(3) . ?
C64 C63 1.34(2) . ?
C69 H69 0.9500 . ?
C69 C68 1.3900 . ?
C69 C70 1.3900 . ?
C68 C67 1.3900 . ?
C68 C71 1.49(2) . ?
C67 H67 0.9500 . ?
C67 C66 1.3900 . ?
C66 H66 0.9500 . ?
C66 C65 1.3900 . ?
C65 C70 1.3900 . ?
C65 C53 1.495(18) . ?
C70 H70 0.9500 . ?
C55 H55 0.9500 . ?
C55 C56 1.36(2) . ?
C2 H2 0.9500 . ?
C2 C1 1.44(2) . ?
C2 C3 1.36(2) . ?
C56 H56 0.9500 . ?
C13 C14 1.41(2) . ?
C13 C12 1.42(2) . ?
C7 H7 0.9500 . ?
C7 C8 1.42(2) . ?
C7 C6 1.34(2) . ?
C5 C6 1.39(2) . ?
C15 C14 1.35(2) . ?
C15 C16 1.43(2) . ?
C53 C52 1.37(2) . ?
C44 C45 1.41(2) . ?
C52 C51 1.41(2) . ?
C63 C62 1.37(3) . ?
C10 C11 1.40(2) . ?
C10 C9 1.38(2) . ?
C49 C50 1.43(2) . ?
C42 H42 0.9500 . ?
C46 H46 0.9500 . ?
C46 C45 1.37(2) . ?
C14 C26 1.48(2) . ?
C74 C73 1.40(2) . ?
C74 C75 1.39(3) . ?
C16 H16 0.9500 . ?
C16 C17 1.34(2) . ?
C60 C61 1.40(3) . ?
C50 H50 0.9500 . ?
C50 C51 1.36(2) . ?
C8 C9 1.40(2) . ?
C37 C36 1.35(3) . ?
C37 C38 1.40(3) . ?
C45 H45 0.9500 . ?
C3 H3 0.9500 . ?
C11 H11 0.9500 . ?
C11 C12 1.33(2) . ?
C51 H51 0.9500 . ?
C32 C29 1.48(3) . ?
C6 H6 0.9500 . ?
C34 C39 1.37(2) . ?
C17 H17 0.9500 . ?
C29 C28 1.35(2) . ?
C29 C30 1.41(2) . ?
C9 C20 1.49(2) . ?
C62 C61 1.38(3) . ?
C39 C38 1.33(3) . ?
C73 C78 1.37(2) . ?
C75 C76 1.38(3) . ?
C78 C77 1.36(3) . ?
C23 C24 1.38(3) . ?
C23 C22 1.34(3) . ?
C27 H27 0.9500 . ?
C27 C28 1.40(2) . ?
C27 C26 1.37(2) . ?
C28 H28 0.9500 . ?
C26 C31 1.37(3) . ?
C24 C25 1.33(3) . ?
C76 C77 1.34(3) . ?
C25 C20 1.36(3) . ?
C21 C20 1.42(3) . ?
C21 C22 1.35(3) . ?
C12 H12 0.9500 . ?
C30 H30 0.9500 . ?
C30 C31 1.39(3) . ?
C31 H31 0.9500 . ?
C33 H33A 0.9800 . ?
C33 H33B 0.9800 . ?
C33 H33C 0.9800 . ?
C72 H72A 0.9800 . ?
C72 H72B 0.9800 . ?
C72 H72C 0.9800 . ?
C79 C80 1.3900 . ?
C79 C84 1.3900 . ?
C79 C85 1.52(3) . ?
C80 H80 0.9500 . ?
C80 C81 1.3900 . ?
C81 H81 0.9500 . ?
C81 C82 1.3900 . ?
C82 H82 0.9500 . ?
C82 C83 1.3900 . ?
C83 H83 0.9500 . ?
C83 C84 1.3900 . ?
C84 H84 0.9500 . ?
C91 H91 0.9500 . ?
C91 C86 1.40(4) . ?
C91 C90 1.39(4) . ?
C86 C87 1.37(4) . ?
C86 C92 1.51(4) . ?
C85 H85A 0.9800 . ?
C85 H85B 0.9800 . ?
C85 H85C 0.9800 . ?
C87 H87 0.9500 . ?
C87 C88 1.40(4) . ?
C90 H90 0.9500 . ?
C90 C89 1.36(5) . ?
C92 H92A 0.9800 . ?
C92 H92B 0.9800 . ?
C92 H92C 0.9800 . ?
C88 H88 0.9500 . ?
C88 C89 1.29(4) . ?
C96 H96 0.9500 . ?
C96 C97 1.3900 . ?
C96 C95 1.3900 . ?
C97 H97 0.9500 . ?
C97 C98 1.3900 . ?
C98 H98 0.9500 . ?
C98 C93 1.3900 . ?
C93 C94 1.3900 . ?
C93 C99 1.456(19) . ?
C94 H94 0.9500 . ?
C94 C95 1.3900 . ?
C95 H95 0.9500 . ?
C89 H89 0.9500 . ?
C99 H99A 0.9800 . ?
C99 H99B 0.9800 . ?
C99 H99C 0.9800 . ?
C106 H10A 0.9800 . ?
C106 H10B 0.9800 . ?
C106 H10C 0.9800 . ?
C106 C100 1.50(2) . ?
C100 C105 1.3900 . ?
C100 C101 1.3900 . ?
C105 H105 0.9500 . ?
C105 C104 1.3900 . ?
C104 H104 0.9500 . ?
C104 C103 1.3900 . ?
C103 H103 0.9500 . ?
C103 C102 1.3900 . ?
C102 H102 0.9500 . ?
C102 C101 1.3900 . ?
C101 H101 0.9500 . ?
C107 H10D 0.9800 . ?
C107 H10E 0.9800 . ?
C107 H10F 0.9800 . ?
C107 C1B 1.50(2) . ?
C1A H1A 0.9500 . ?
C1A C1B 1.3900 . ?
C1A C1F 1.3900 . ?
C1B C1C 1.3900 . ?
C1C H1C 0.9500 . ?
C1C C1D 1.3900 . ?
C1D H1D 0.9500 . ?
C1D C1E 1.3900 . ?
C1E H1E 0.9500 . ?
C1E C1F 1.3900 . ?
C1F H1F 0.9500 . ?

loop_
_geom_torsion_atom_site_label_1
_geom_torsion_atom_site_label_2
_geom_torsion_atom_site_label_3
_geom_torsion_atom_site_label_4
_geom_torsion
_geom_torsion_site_symmetry_1
_geom_torsion_site_symmetry_2
_geom_torsion_site_symmetry_3
_geom_torsion_site_symmetry_4
_geom_torsion_publ_flag
Sb2 N8 C54 C55 -150.0(11) . . . . ?
Sb2 N8 C54 C53 33(2) . . . . ?
Sb2 N8 C57 C58 -32(2) . . . . ?
Sb2 N8 C57 C56 150.7(11) . . . . ?
Sb2 N5 C43 C44 -25.7(16) . . . . ?
Sb2 N5 C43 C42 153.8(11) . . . . ?
Sb2 N5 C40 C58 34(2) . . . . ?
Sb2 N5 C40 C41 -149.4(11) . . . . ?
Sb2 N6 C47 C48 -20(2) . . . . ?
Sb2 N6 C47 C46 168.1(11) . . . . ?
Sb2 N6 C44 C43 18.1(17) . . . . ?
Sb2 N6 C44 C45 -170.6(10) . . . . ?
Sb2 N7 C52 C53 -27(2) . . . . ?
Sb2 N7 C52 C51 147.2(10) . . . . ?
Sb2 N7 C49 C48 29(2) . . . . ?
Sb2 N7 C49 C50 -146.5(11) . . . . ?
Sb1 N1 C4 C5 21.4(18) . . . . ?
Sb1 N1 C4 C3 -156.8(10) . . . . ?
Sb1 N1 C1 C19 -28(2) . . . . ?
Sb1 N1 C1 C2 153.7(11) . . . . ?
Sb1 N2 C5 C4 -18.0(18) . . . . ?
Sb1 N2 C5 C6 173.4(10) . . . . ?
Sb1 N2 C8 C7 -172.3(11) . . . . ?
Sb1 N2 C8 C9 21(2) . . . . ?
Sb1 N4 C18 C19 31(2) . . . . ?
Sb1 N4 C18 C17 -155.7(11) . . . . ?
Sb1 N4 C15 C14 -30(2) . . . . ?
Sb1 N4 C15 C16 155.3(11) . . . . ?
Sb1 N3 C13 C14 29(2) . . . . ?
Sb1 N3 C13 C12 -150.8(11) . . . . ?
Sb1 N3 C10 C11 147.6(11) . . . . ?
Sb1 N3 C10 C9 -31(2) . . . . ?
F15 C64 C63 F14 1(3) . . . . ?
F15 C64 C63 C62 -176.3(17) . . . . ?
F11 C60 C61 F12 2(3) . . . . ?
F11 C60 C61 C62 -176.4(17) . . . . ?
F20 C78 C77 F19 5(3) . . . . ?
F20 C78 C77 C76 176.8(19) . . . . ?
F6 C35 C34 C19 -2(3) . . . . ?
F6 C35 C34 C39 177.8(16) . . . . ?
F6 C35 C36 F7 -1(3) . . . . ?
F6 C35 C36 C37 -178.7(18) . . . . ?
F16 C74 C73 C58 7(3) . . . . ?
F16 C74 C73 C78 -179.2(15) . . . . ?
F16 C74 C75 F17 -3(3) . . . . ?
F16 C74 C75 C76 -177.7(17) . . . . ?
F10 C39 C38 F9 2(3) . . . . ?
F10 C39 C38 C37 -178.4(17) . . . . ?
F5 C25 C20 C9 3(3) . . . . ?
F5 C25 C20 C21 179.9(16) . . . . ?
O3 C32 C29 C28 5(3) . . . . ?
O3 C32 C29 C30 -175.7(16) . . . . ?
N8 C54 C55 C56 -2.0(18) . . . . ?
N8 C54 C53 C65 -175.8(13) . . . . ?
N8 C54 C53 C52 4(3) . . . . ?
N8 C57 C56 C55 -0.7(18) . . . . ?
F17 C75 C76 F18 3(3) . . . . ?
F17 C75 C76 C77 178.0(19) . . . . ?
N5 C43 C44 N6 5.3(19) . . . . ?
N5 C43 C44 C45 -162.0(19) . . . . ?
N5 C43 C42 C41 -3.6(18) . . . . ?
F14 C63 C62 F13 3(3) . . . . ?
F14 C63 C62 C61 -177.7(16) . . . . ?
F13 C62 C61 F12 2(3) . . . . ?
F13 C62 C61 C60 179.5(17) . . . . ?
N6 C47 C48 C59 172.4(14) . . . . ?
N6 C47 C48 C49 -9(2) . . . . ?
N6 C47 C46 C45 4.7(17) . . . . ?
N6 C44 C45 C46 -0.8(17) . . . . ?
F1 C21 C20 C9 1(3) . . . . ?
F1 C21 C20 C25 -176.5(17) . . . . ?
F1 C21 C22 F2 -2(3) . . . . ?
F1 C21 C22 C23 179.1(19) . . . . ?
N1 C4 C5 N2 -2(2) . . . . ?
N1 C4 C5 C6 160(2) . . . . ?
N1 C4 C3 C2 1.6(19) . . . . ?
N2 C5 C6 C7 1.6(19) . . . . ?
N2 C8 C9 C10 3(3) . . . . ?
N2 C8 C9 C20 -173.7(15) . . . . ?
N7 C52 C51 C50 -1.4(18) . . . . ?
N7 C49 C50 C51 3.7(18) . . . . ?
N4 C18 C17 C16 1.2(19) . . . . ?
N4 C15 C14 C13 -1(3) . . . . ?
N4 C15 C14 C26 -179.2(15) . . . . ?
N4 C15 C16 C17 2.3(19) . . . . ?
O4 C32 C29 C28 -173(2) . . . . ?
O4 C32 C29 C30 6(3) . . . . ?
F18 C76 C77 F19 -6(3) . . . . ?
F18 C76 C77 C78 -178.8(19) . . . . ?
F8 C37 C36 F7 4(3) . . . . ?
F8 C37 C36 C35 -178.1(19) . . . . ?
F8 C37 C38 F9 -1(3) . . . . ?
F8 C37 C38 C39 179.4(18) . . . . ?
N3 C13 C14 C15 0(3) . . . . ?
N3 C13 C14 C26 178.6(16) . . . . ?
N3 C13 C12 C11 4(2) . . . . ?
N3 C10 C11 C12 -2(2) . . . . ?
N3 C10 C9 C8 4(3) . . . . ?
N3 C10 C9 C20 -179.7(16) . . . . ?
C43 N5 C40 C58 176.3(14) . . . . ?
C43 N5 C40 C41 -7.0(17) . . . . ?
C43 C44 C45 C46 167.1(19) . . . . ?
F4 C24 C25 F5 1(3) . . . . ?
F4 C24 C25 C20 -177.8(19) . . . . ?
C19 C18 C17 C16 173.7(17) . . . . ?
C19 C34 C39 F10 -2(3) . . . . ?
C19 C34 C39 C38 -177.2(19) . . . . ?
C58 C57 C56 C55 -177.8(17) . . . . ?
C58 C73 C78 F20 -5(3) . . . . ?
C58 C73 C78 C77 175.2(19) . . . . ?
F3 C23 C24 F4 -3(3) . . . . ?
F3 C23 C24 C25 176.9(19) . . . . ?
F3 C23 C22 F2 1(3) . . . . ?
F3 C23 C22 C21 179.9(19) . . . . ?
C47 N6 C44 C43 -167.4(14) . . . . ?
C47 N6 C44 C45 3.8(17) . . . . ?
C47 C48 C59 C64 -59(2) . . . . ?
C47 C48 C59 C60 122.1(19) . . . . ?
C47 C48 C49 N7 3(3) . . . . ?
C47 C48 C49 C50 177.5(16) . . . . ?
C47 C46 C45 C44 -2.4(18) . . . . ?
C4 N1 C1 C19 -179.0(15) . . . . ?
C4 N1 C1 C2 3.1(18) . . . . ?
C4 C5 C6 C7 -162(2) . . . . ?
C48 C47 C46 C45 -165.9(17) . . . . ?
C48 C59 C64 F15 -2(2) . . . . ?
C48 C59 C64 C63 -177.2(17) . . . . ?
C48 C59 C60 F11 -6(3) . . . . ?
C48 C59 C60 C61 177.6(16) . . . . ?
C48 C49 C50 C51 -171.8(16) . . . . ?
C54 N8 C57 C58 176.8(15) . . . . ?
C54 N8 C57 C56 -0.5(17) . . . . ?
C54 C55 C56 C57 1.7(19) . . . . ?
C54 C53 C52 N7 -6(3) . . . . ?
C54 C53 C52 C51 -178.7(16) . . . . ?
C18 N4 C15 C14 172.8(17) . . . . ?
C18 N4 C15 C16 -1.6(18) . . . . ?
C18 C19 C1 N1 3(3) . . . . ?
C18 C19 C1 C2 179.9(17) . . . . ?
C18 C19 C34 C35 -72(2) . . . . ?
C18 C19 C34 C39 108(2) . . . . ?
C57 N8 C54 C55 1.5(17) . . . . ?
C57 N8 C54 C53 -175.8(15) . . . . ?
C57 C58 C40 N5 -3(2) . . . . ?
C57 C58 C40 C41 -178.1(17) . . . . ?
C57 C58 C73 C74 64(2) . . . . ?
C57 C58 C73 C78 -109(2) . . . . ?
C35 C34 C39 F10 178.0(15) . . . . ?
C35 C34 C39 C38 3(3) . . . . ?
C59 C48 C49 N7 -178.9(15) . . . . ?
C59 C48 C49 C50 -4(2) . . . . ?
C59 C64 C63 F14 176.5(16) . . . . ?
C59 C64 C63 C62 -1(3) . . . . ?
C59 C60 C61 F12 178.4(15) . . . . ?
C59 C60 C61 C62 0(3) . . . . ?
C64 C59 C60 F11 175.3(15) . . . . ?
C64 C59 C60 C61 -1(2) . . . . ?
C64 C63 C62 F13 -179.1(18) . . . . ?
C64 C63 C62 C61 0(3) . . . . ?
C69 C68 C67 C66 0.0 . . . . ?
C69 C68 C71 O6 2(3) . . . . ?
C69 C68 C71 O5 -180.0(11) . . . . ?
C68 C69 C70 C65 0.0 . . . . ?
C68 C67 C66 C65 0.0 . . . . ?
C67 C68 C71 O6 -174.9(16) . . . . ?
C67 C68 C71 O5 3(2) . . . . ?
C67 C66 C65 C70 0.0 . . . . ?
C67 C66 C65 C53 178.3(12) . . . . ?
C66 C65 C70 C69 0.0 . . . . ?
C66 C65 C53 C54 -102.3(14) . . . . ?
C66 C65 C53 C52 77.8(16) . . . . ?
C65 C53 C52 N7 173.7(13) . . . . ?
C65 C53 C52 C51 1(2) . . . . ?
C70 C69 C68 C67 0.0 . . . . ?
C70 C69 C68 C71 -176.7(12) . . . . ?
C70 C65 C53 C54 76.0(15) . . . . ?
C70 C65 C53 C52 -103.9(14) . . . . ?
C55 C54 C53 C65 7(3) . . . . ?
C55 C54 C53 C52 -172.6(17) . . . . ?
C40 N5 C43 C44 -172.9(13) . . . . ?
C40 N5 C43 C42 6.6(17) . . . . ?
C40 C58 C57 N8 2(3) . . . . ?
C40 C58 C57 C56 178.5(16) . . . . ?
C40 C58 C73 C74 -116.2(19) . . . . ?
C40 C58 C73 C78 70(2) . . . . ?
C40 C41 C42 C43 -0.8(19) . . . . ?
C13 N3 C10 C11 4.1(18) . . . . ?
C13 N3 C10 C9 -174.2(17) . . . . ?
C13 C14 C26 C27 -77(2) . . . . ?
C13 C14 C26 C31 102(2) . . . . ?
C7 C8 C9 C10 -159.6(19) . . . . ?
C7 C8 C9 C20 24(3) . . . . ?
C5 N2 C8 C7 4.2(18) . . . . ?
C5 N2 C8 C9 -162.6(15) . . . . ?
C5 C4 C3 C2 -176(2) . . . . ?
C15 N4 C18 C19 -172.6(16) . . . . ?
C15 N4 C18 C17 0.3(18) . . . . ?
C15 C14 C26 C27 101(2) . . . . ?
C15 C14 C26 C31 -79(2) . . . . ?
C15 C16 C17 C18 -2(2) . . . . ?
C53 C54 C55 C56 175.1(17) . . . . ?
C53 C65 C70 C69 -178.4(11) . . . . ?
C53 C52 C51 C50 172.2(16) . . . . ?
C71 C68 C67 C66 176.4(14) . . . . ?
C44 N6 C47 C48 166.9(14) . . . . ?
C44 N6 C47 C46 -5.2(17) . . . . ?
C44 C43 C42 C41 176(2) . . . . ?
C52 N7 C49 C48 170.7(16) . . . . ?
C52 N7 C49 C50 -4.6(17) . . . . ?
C63 C62 C61 F12 -177.5(17) . . . . ?
C63 C62 C61 C60 0(3) . . . . ?
C10 N3 C13 C14 175.2(17) . . . . ?
C10 N3 C13 C12 -4.9(18) . . . . ?
C10 C11 C12 C13 -1(2) . . . . ?
C10 C9 C20 C25 -116(2) . . . . ?
C10 C9 C20 C21 67(2) . . . . ?
C1 N1 C4 C5 175.3(14) . . . . ?
C1 N1 C4 C3 -2.9(18) . . . . ?
C1 C19 C18 N4 -4(3) . . . . ?
C1 C19 C18 C17 -175.5(17) . . . . ?
C1 C19 C34 C35 111(2) . . . . ?
C1 C19 C34 C39 -69(2) . . . . ?
C1 C2 C3 C4 0.3(19) . . . . ?
C49 N7 C52 C53 -170.0(16) . . . . ?
C49 N7 C52 C51 3.7(17) . . . . ?
C49 C48 C59 C64 122.8(18) . . . . ?
C49 C48 C59 C60 -56(2) . . . . ?
C49 C50 C51 C52 -1.4(18) . . . . ?
C42 C43 C44 N6 -174(2) . . . . ?
C42 C43 C44 C45 19(4) . . . . ?
C42 C41 C40 N5 4.8(18) . . . . ?
C42 C41 C40 C58 -179.1(17) . . . . ?
C46 C47 C48 C59 -18(3) . . . . ?
C46 C47 C48 C49 160.1(17) . . . . ?
C14 C13 C12 C11 -176.2(18) . . . . ?
C14 C15 C16 C17 -171.6(19) . . . . ?
C14 C26 C31 C30 177.1(17) . . . . ?
C74 C73 C78 F20 -179.1(15) . . . . ?
C74 C73 C78 C77 1(3) . . . . ?
C74 C75 C76 F18 177.7(17) . . . . ?
C74 C75 C76 C77 -7(3) . . . . ?
C16 C15 C14 C13 172.2(18) . . . . ?
C16 C15 C14 C26 -6(3) . . . . ?
C60 C59 C64 F15 177.0(15) . . . . ?
C60 C59 C64 C63 2(3) . . . . ?
C8 N2 C5 C4 164.9(15) . . . . ?
C8 N2 C5 C6 -3.7(18) . . . . ?
C8 C7 C6 C5 1(2) . . . . ?
C8 C9 C20 C25 60(2) . . . . ?
C8 C9 C20 C21 -116.5(19) . . . . ?
C3 C4 C5 N2 175(2) . . . . ?
C3 C4 C5 C6 -23(4) . . . . ?
C3 C2 C1 N1 -2.0(17) . . . . ?
C3 C2 C1 C19 -179.7(18) . . . . ?
C11 C10 C9 C8 -173.7(18) . . . . ?
C11 C10 C9 C20 2(3) . . . . ?
C32 C29 C28 C27 178.4(18) . . . . ?
C32 C29 C30 C31 -179.6(17) . . . . ?
C6 C7 C8 N2 -3.1(19) . . . . ?
C6 C7 C8 C9 161.0(19) . . . . ?
C34 C19 C18 N4 179.5(15) . . . . ?
C34 C19 C18 C17 8(3) . . . . ?
C34 C19 C1 N1 178.8(15) . . . . ?
C34 C19 C1 C2 -4(3) . . . . ?
C34 C35 C36 F7 178.1(17) . . . . ?
C34 C35 C36 C37 0(3) . . . . ?
C34 C39 C38 F9 177.6(18) . . . . ?
C34 C39 C38 C37 -3(3) . . . . ?
C29 C30 C31 C26 2(3) . . . . ?
C9 C10 C11 C12 176.5(18) . . . . ?
C36 C35 C34 C19 178.7(19) . . . . ?
C36 C35 C34 C39 -1(3) . . . . ?
C36 C37 C38 F9 -178.8(19) . . . . ?
C36 C37 C38 C39 2(3) . . . . ?
C73 C58 C57 N8 -178.8(15) . . . . ?
C73 C58 C57 C56 -2(3) . . . . ?
C73 C58 C40 N5 178.2(15) . . . . ?
C73 C58 C40 C41 3(3) . . . . ?
C73 C74 C75 F17 -179.9(16) . . . . ?
C73 C74 C75 C76 5(3) . . . . ?
C73 C78 C77 F19 -175.8(18) . . . . ?
C73 C78 C77 C76 -4(3) . . . . ?
C75 C74 C73 C58 -176.2(17) . . . . ?
C75 C74 C73 C78 -2(3) . . . . ?
C75 C76 C77 F19 179.2(19) . . . . ?
C75 C76 C77 C78 7(3) . . . . ?
C23 C24 C25 F5 -179.3(18) . . . . ?
C23 C24 C25 C20 2(3) . . . . ?
C27 C26 C31 C30 -3(3) . . . . ?
C28 C29 C30 C31 0(3) . . . . ?
C28 C27 C26 C14 -178.1(17) . . . . ?
C28 C27 C26 C31 2(3) . . . . ?
C38 C37 C36 F7 -178.3(18) . . . . ?
C38 C37 C36 C35 -1(3) . . . . ?
C26 C27 C28 C29 0(3) . . . . ?
C24 C23 C22 F2 177.7(19) . . . . ?
C24 C23 C22 C21 -4(3) . . . . ?
C24 C25 C20 C9 -178.5(19) . . . . ?
C24 C25 C20 C21 -1(3) . . . . ?
C12 C13 C14 C15 -179.9(18) . . . . ?
C12 C13 C14 C26 -1(3) . . . . ?
C20 C21 C22 F2 -177.0(18) . . . . ?
C20 C21 C22 C23 4(3) . . . . ?
C30 C29 C28 C27 -1(3) . . . . ?
C33 O3 C32 O4 -1(3) . . . . ?
C33 O3 C32 C29 -179.5(16) . . . . ?
C72 O5 C71 O6 1(3) . . . . ?
C72 O5 C71 C68 -177.1(14) . . . . ?
C22 C23 C24 F4 -179(2) . . . . ?
C22 C23 C24 C25 1(3) . . . . ?
C22 C21 C20 C9 175.4(19) . . . . ?
C22 C21 C20 C25 -2(3) . . . . ?
C79 C80 C81 C82 0.0 . . . . ?
C80 C79 C84 C83 0.0 . . . . ?
C80 C81 C82 C83 0.0 . . . . ?
C81 C82 C83 C84 0.0 . . . . ?
C82 C83 C84 C79 0.0 . . . . ?
C84 C79 C80 C81 0.0 . . . . ?
C91 C86 C87 C88 -3(5) . . . . ?
C91 C90 C89 C88 11(7) . . . . ?
C86 C91 C90 C89 -6(6) . . . . ?
C86 C87 C88 C89 9(5) . . . . ?
C85 C79 C80 C81 -173.2(19) . . . . ?
C85 C79 C84 C83 173.4(18) . . . . ?
C87 C88 C89 C90 -13(6) . . . . ?
C90 C91 C86 C87 1(5) . . . . ?
C90 C91 C86 C92 -178(3) . . . . ?
C92 C86 C87 C88 176(3) . . . . ?
C96 C97 C98 C93 0.0 . . . . ?
C97 C96 C95 C94 0.0 . . . . ?
C97 C98 C93 C94 0.0 . . . . ?
C97 C98 C93 C99 -175(2) . . . . ?
C98 C93 C94 C95 0.0 . . . . ?
C93 C94 C95 C96 0.0 . . . . ?
C95 C96 C97 C98 0.0 . . . . ?
C99 C93 C94 C95 175(2) . . . . ?
C106 C100 C105 C104 -179(3) . . . . ?
C106 C100 C101 C102 179(3) . . . . ?
C100 C105 C104 C103 0.0 . . . . ?
C105 C100 C101 C102 0.0 . . . . ?
C105 C104 C103 C102 0.0 . . . . ?
C104 C103 C102 C101 0.0 . . . . ?
C103 C102 C101 C100 0.0 . . . . ?
C101 C100 C105 C104 0.0 . . . . ?
C107 C1B C1C C1D 177(4) . . . . ?
C1A C1B C1C C1D 0.0 . . . . ?
C1B C1A C1F C1E 0.0 . . . . ?
C1B C1C C1D C1E 0.0 . . . . ?
C1C C1D C1E C1F 0.0 . . . . ?
C1D C1E C1F C1A 0.0 . . . . ?
C1F C1A C1B C107 -176(5) . . . . ?
C1F C1A C1B C1C 0.0 . . . . ?

loop_
_platon_squeeze_void_nr
_platon_squeeze_void_average_x
_platon_squeeze_void_average_y
_platon_squeeze_void_average_z
_platon_squeeze_void_volume
_platon_squeeze_void_count_electrons
_platon_squeeze_void_content
1 0.222 0.000 0.487 7 1 ' '
2 0.222 0.500 0.987 7 1 ' '
3 0.502 0.500 0.000 184 45 ' '
4 0.502 -0.000 0.500 184 45 ' '
5 0.791 0.501 0.015 5 1 ' '
6 0.791 -0.001 0.515 5 1 ' '
